data_1564105
loop_
_publ_author_name
'Houard, F\'elix V.'
'Bernot, Kevin'
'Mannini, Matteo'
'Guillou, Olivier'
'Daiguebonne, Carole'
'Calvez, Guillaume'
'Le Guennic, Boris'
'Guizouarn, Thierry'
'Suffren, Yan'
'Gendron, Fr\'ed\'eric'
'Dorcet, Vincent'

_publ_section_title
;
 Single-Chain Magnet Behavior in a Finite Linear Hexanuclear Molecule
;
_journal_name_full 'Chemical Science'
_journal_paper_doi 10.1039/D1SC02033A
_journal_year 2021
_chemical_compound_source 'synthesis as described'
_chemical_formula_moiety 'C193 H184 Cl3 F108 N10 O53 Tb6'
_chemical_formula_sum 'C193 H184 Cl3 F108 N10 O53 Tb6'
_chemical_formula_weight 6603.36
_space_group_crystal_system monoclinic
_space_group_IT_number 14
_space_group_name_Hall '-P 2yn'
_space_group_name_H-M_alt 'P 1 21/n 1'
_atom_sites_solution_hydrogens geom
_atom_sites_solution_primary dual
_atom_sites_solution_secondary difmap
_audit_update_record
;
2021-07-08 deposited with the CCDC.	2021-07-09 downloaded from the CCDC.
;
_cell_angle_alpha 90
_cell_angle_beta 94.178(4)
_cell_angle_gamma 90
_cell_formula_units_Z 4
_cell_length_a 27.995(4)
_cell_length_b 22.437(3)
_cell_length_c 41.691(5)
_cell_measurement_reflns_used 9602
_cell_measurement_temperature 150(2)
_cell_measurement_theta_max 27.4754
_cell_measurement_theta_min 2.3867
_cell_measurement_wavelength 0.71073
_cell_volume 26118(6)
_computing_cell_refinement 'APEX3 (Bruker, 2015)'
_computing_data_collection 'SAINT (Bruker, 2014)'
_computing_data_reduction 'SAINT (Bruker, 2014)'
_computing_molecular_graphics 'SXGRAPH (L. Farrugia, 1999), Mercury (CSD, 2016)'
_computing_publication_material 'CRYSCALC (T. Roisnel, local program, 2019)'
_computing_structure_refinement 'SHELXL-2018_3 (Sheldrick, 2018)'
_computing_structure_solution 'SHELXT (Sheldrick, 2015)'
_diffrn_ambient_temperature 150(2)
_diffrn_detector '(CMOS) PHOTON 100'
_diffrn_detector_area_resol_mean 10.4167
_diffrn_measured_fraction_theta_full 0.994
_diffrn_measured_fraction_theta_max 0.991
_diffrn_measurement_device_type 'D8 VENTURE Bruker AXS'
_diffrn_measurement_method 'rotation images'
_diffrn_orient_matrix_UB_11 0.0250773
_diffrn_orient_matrix_UB_12 -0.0299555
_diffrn_orient_matrix_UB_13 -0.0045504
_diffrn_orient_matrix_UB_21 0.0255179
_diffrn_orient_matrix_UB_22 0.0302855
_diffrn_orient_matrix_UB_23 0.0054461
_diffrn_orient_matrix_UB_31 0.0016490
_diffrn_orient_matrix_UB_32 -0.0131097
_diffrn_orient_matrix_UB_33 0.0229791
_diffrn_radiation_monochromator 'multilayer monochromator'
_diffrn_radiation_probe x-ray
_diffrn_radiation_source 'Incoatec microfocus sealed tube'
_diffrn_radiation_type MoK\a
_diffrn_radiation_wavelength 0.71073
_diffrn_reflns_av_R_equivalents 0.0467
_diffrn_reflns_av_unetI/netI 0.0486
_diffrn_reflns_limit_h_max 33
_diffrn_reflns_limit_h_min -36
_diffrn_reflns_limit_k_max 28
_diffrn_reflns_limit_k_min -29
_diffrn_reflns_limit_l_max 44
_diffrn_reflns_limit_l_min -54
_diffrn_reflns_number 262314
_diffrn_reflns_theta_full 25.242
_diffrn_reflns_theta_max 27.542
_diffrn_reflns_theta_min 2.004
_diffrn_source_current 1.0
_diffrn_source_voltage 50.0
_exptl_absorpt_coefficient_mu 1.780
_exptl_absorpt_correction_T_max 0.883
_exptl_absorpt_correction_T_min 0.607
_exptl_absorpt_correction_type multi-scan
_exptl_absorpt_process_details
;
  [Sheldrick, G.M. (2014). SADABS Bruker AXS Inc., Madison, Wisconsin, USA]
;
_exptl_crystal_colour green
_exptl_crystal_density_diffrn 1.679
_exptl_crystal_description board
_exptl_crystal_F_000 12996
_exptl_crystal_size_max 0.550
_exptl_crystal_size_mid 0.340
_exptl_crystal_size_min 0.070
_refine_diff_density_max 1.940
_refine_diff_density_min -1.448
_refine_diff_density_rms 0.122
_refine_ls_extinction_method none
_refine_ls_goodness_of_fit_ref 1.017
_refine_ls_hydrogen_treatment constr
_refine_ls_matrix_type full
_refine_ls_number_parameters 3379
_refine_ls_number_reflns 59734
_refine_ls_number_restraints 513
_refine_ls_restrained_S_all 1.027
_refine_ls_R_factor_all 0.0738
_refine_ls_R_factor_gt 0.0472
_refine_ls_shift/su_max 0.007
_refine_ls_shift/su_mean 0.000
_refine_ls_structure_factor_coef Fsqd
_refine_ls_weighting_details 'w=1/[\s^2^(Fo^2^)+(0.0331P)^2^+127.2611P] where P=(Fo^2^+2Fc^2^)/3'
_refine_ls_weighting_scheme calc
_refine_ls_wR_factor_gt 0.1039
_refine_ls_wR_factor_ref 0.1181
_reflns_Friedel_coverage 0.000
_reflns_number_gt 44434
_reflns_number_total 59734
_reflns_threshold_expression >2sigma(I)
_cod_data_source_file d1sc02033a2.cif
_cod_data_source_block FH0226
_cod_original_sg_symbol_H-M 'P 21/n'
_cod_database_code 1564105

loop_
_space_group_symop_operation_xyz
'x, y, z'
'-x+1/2, y+1/2, -z+1/2'
'-x, -y, -z'
'x-1/2, -y-1/2, z-1/2'

loop_
_atom_site_label
_atom_site_type_symbol
_atom_site_fract_x
_atom_site_fract_y
_atom_site_fract_z
_atom_site_U_iso_or_equiv
_atom_site_adp_type
_atom_site_occupancy
_atom_site_site_symmetry_order
_atom_site_calc_flag
_atom_site_refinement_flags_posn
_atom_site_refinement_flags_adp
_atom_site_refinement_flags_occupancy
_atom_site_disorder_assembly
_atom_site_disorder_group
Tb1 Tb -0.07564(2) 0.71134(2) 0.15096(2) 0.02663(5) Uani 1 1 d . . . . .
Tb2 Tb 0.19369(2) 0.69198(2) 0.25347(2) 0.02543(5) Uani 1 1 d . . . . .
Tb3 Tb 0.45282(2) 0.69116(2) 0.37006(2) 0.02369(5) Uani 1 1 d . . . . .
Tb4 Tb 0.72324(2) 0.67061(2) 0.47737(2) 0.02763(5) Uani 1 1 d . . . . .
Tb5 Tb 0.97748(2) 0.67173(2) 0.60533(2) 0.02658(5) Uani 1 1 d . . . . .
Tb6 Tb 1.24719(2) 0.69247(2) 0.70788(2) 0.02443(5) Uani 1 1 d . . . . .
C1 C -0.1157(3) 0.6292(3) 0.24829(19) 0.071(2) Uani 1 1 d . . . . .
C2 C -0.1092(2) 0.6293(3) 0.21222(17) 0.0527(17) Uani 1 1 d . . . . .
C3 C -0.1074(3) 0.5750(3) 0.1970(2) 0.070(2) Uani 1 1 d . . . . .
H3 H -0.107208 0.540222 0.209194 0.084 Uiso 1 1 calc R U . . .
C4 C -0.1060(2) 0.5712(2) 0.16393(19) 0.0576(19) Uani 1 1 d . . . . .
C5 C -0.1042(5) 0.5073(7) 0.1518(4) 0.088(5) Uani 0.561(10) 1 d D . P A 1
F4 F -0.0771(4) 0.4714(3) 0.1709(3) 0.0902(19) Uani 0.561(10) 1 d D . P A 1
F5 F -0.0886(6) 0.5029(5) 0.1223(4) 0.0902(19) Uani 0.561(10) 1 d D . P A 1
F6 F -0.1486(4) 0.4854(4) 0.1506(3) 0.0902(19) Uani 0.561(10) 1 d D . P A 1
C5B C -0.1169(6) 0.5116(9) 0.1446(5) 0.088(5) Uani 0.439(10) 1 d D . P A 2
F4B F -0.1025(5) 0.4633(4) 0.1612(3) 0.0902(19) Uani 0.439(10) 1 d D . P A 2
F6B F -0.1635(5) 0.5026(5) 0.1365(4) 0.0902(19) Uani 0.439(10) 1 d D . P A 2
F5B F -0.0943(8) 0.5129(6) 0.1176(5) 0.0902(19) Uani 0.439(10) 1 d D . P A 2
C6 C -0.0147(3) 0.6687(3) 0.05301(14) 0.063(2) Uani 1 1 d D . . . .
C7 C -0.04150(19) 0.7059(2) 0.07620(13) 0.0386(12) Uani 1 1 d . . . . .
C8 C -0.0517(2) 0.7638(2) 0.06754(13) 0.0410(12) Uani 1 1 d . . . . .
H8 H -0.042332 0.778368 0.048086 0.049 Uiso 1 1 calc R U . . .
C9 C -0.07605(18) 0.8008(2) 0.08761(13) 0.0370(12) Uani 1 1 d D . . . .
C10 C -0.0809(4) 0.8682(8) 0.0802(3) 0.049(2) Uani 0.469(6) 1 d D . P B 1
F10 F -0.1021(4) 0.8987(5) 0.1031(2) 0.0580(8) Uani 0.469(6) 1 d D . P B 1
F11 F -0.0390(3) 0.8936(3) 0.0765(2) 0.0580(8) Uani 0.469(6) 1 d D . P B 1
F12 F -0.1095(3) 0.8778(4) 0.0531(2) 0.0580(8) Uani 0.469(6) 1 d D . P B 1
C10B C -0.0860(4) 0.8632(6) 0.0738(3) 0.049(2) Uani 0.531(6) 1 d D . P B 2
F10B F -0.0926(4) 0.9022(4) 0.0972(2) 0.0580(8) Uani 0.531(6) 1 d D . P B 2
F11B F -0.0523(3) 0.8828(3) 0.05568(19) 0.0580(8) Uani 0.531(6) 1 d D . P B 2
F12B F -0.1275(3) 0.8635(3) 0.05477(18) 0.0580(8) Uani 0.531(6) 1 d D . P B 2
C11 C 0.0581(2) 0.8288(3) 0.13587(15) 0.0560(17) Uani 1 1 d . . . . .
C12 C 0.01068(18) 0.8132(2) 0.15041(13) 0.0383(12) Uani 1 1 d . . . . .
C13 C -0.01341(19) 0.8588(2) 0.16558(13) 0.0405(13) Uani 1 1 d . . . . .
H13 H -0.000641 0.897064 0.165977 0.049 Uiso 1 1 calc R U . . .
C14 C -0.05562(19) 0.8486(2) 0.17998(12) 0.0360(11) Uani 1 1 d . . . . .
C15 C -0.0776(2) 0.9030(3) 0.19604(15) 0.0500(15) Uani 1 1 d . . . . .
C16 C 0.05567(18) 0.5968(2) 0.16516(12) 0.0352(11) Uani 1 1 d . . . . .
C17 C 0.0310(2) 0.5804(3) 0.13284(13) 0.0446(14) Uani 1 1 d . . . . .
H17A H 0.047517 0.547696 0.123785 0.067 Uiso 1 1 calc R U . . .
H17B H -0.001549 0.569050 0.135601 0.067 Uiso 1 1 calc R U . . .
H17C H 0.031240 0.614076 0.118642 0.067 Uiso 1 1 calc R U . . .
C18 C 0.0540(2) 0.5451(2) 0.18890(15) 0.0488(14) Uani 1 1 d . . . . .
H18A H 0.069806 0.511055 0.180554 0.073 Uiso 1 1 calc R U . . .
H18B H 0.069981 0.556471 0.209137 0.073 Uiso 1 1 calc R U . . .
H18C H 0.021290 0.535259 0.191912 0.073 Uiso 1 1 calc R U . . .
C19 C 0.10642(18) 0.6246(2) 0.16372(12) 0.0353(11) Uani 1 1 d . . . . .
C20 C 0.1125(2) 0.6613(3) 0.13353(13) 0.0468(14) Uani 1 1 d . . . . .
H20A H 0.113409 0.635192 0.115347 0.070 Uiso 1 1 calc R U . . .
H20B H 0.086068 0.688377 0.130114 0.070 Uiso 1 1 calc R U . . .
H20C H 0.141861 0.683466 0.136126 0.070 Uiso 1 1 calc R U . . .
C21 C 0.1484(2) 0.5816(3) 0.16992(15) 0.0486(15) Uani 1 1 d . . . . .
H21A H 0.148926 0.553946 0.152356 0.073 Uiso 1 1 calc R U . . .
H21B H 0.177844 0.603615 0.171780 0.073 Uiso 1 1 calc R U . . .
H21C H 0.144765 0.560077 0.189506 0.073 Uiso 1 1 calc R U . . .
C22 C 0.05999(17) 0.6850(2) 0.19706(11) 0.0314(10) Uani 1 1 d . . . . .
C23 C 0.04730(18) 0.7322(2) 0.21882(12) 0.0348(11) Uani 1 1 d . . . . .
C24 C 0.0062(2) 0.7284(3) 0.23555(13) 0.0457(14) Uani 1 1 d . . . . .
H24 H -0.013579 0.695254 0.232767 0.055 Uiso 1 1 calc R U . . .
C25 C -0.0056(2) 0.7736(3) 0.25639(14) 0.0523(16) Uani 1 1 d . . . . .
H25 H -0.033179 0.770670 0.267487 0.063 Uiso 1 1 calc R U . . .
C26 C 0.07633(19) 0.7825(2) 0.22320(13) 0.0398(12) Uani 1 1 d . . . . .
H26 H 0.103933 0.785660 0.212192 0.048 Uiso 1 1 calc R U . . .
C27 C 0.0646(2) 0.8275(3) 0.24364(14) 0.0460(14) Uani 1 1 d . . . . .
H27 H 0.083964 0.861068 0.246145 0.055 Uiso 1 1 calc R U . . .
C28 C 0.0239(2) 0.8228(3) 0.26047(14) 0.0513(16) Uani 1 1 d . . . . .
C29 C -0.0255(2) 0.8669(4) 0.29845(19) 0.077(2) Uani 1 1 d . . . . .
H29A H -0.023816 0.832473 0.312590 0.093 Uiso 1 1 calc R U . . .
H29B H -0.054086 0.863315 0.283925 0.093 Uiso 1 1 calc R U . . .
C30 C -0.0275(3) 0.9240(4) 0.31810(18) 0.079(2) Uani 1 1 d . . . . .
H30A H -0.025075 0.957813 0.303807 0.095 Uiso 1 1 calc R U . . .
H30B H -0.058383 0.926252 0.327163 0.095 Uiso 1 1 calc R U . . .
C31 C 0.0110(3) 0.9290(3) 0.34479(17) 0.0635(18) Uani 1 1 d . . . . .
H31A H 0.041873 0.931992 0.335802 0.076 Uiso 1 1 calc R U . . .
H31B H 0.011102 0.893287 0.357933 0.076 Uiso 1 1 calc R U . . .
C32 C 0.0033(3) 0.9835(3) 0.36580(17) 0.071(2) Uani 1 1 d . . . . .
H32A H 0.003701 1.018985 0.352553 0.085 Uiso 1 1 calc R U . . .
H32B H -0.028059 0.980730 0.374144 0.085 Uiso 1 1 calc R U . . .
C33 C 0.0401(3) 0.9898(4) 0.3933(2) 0.084(3) Uani 1 1 d . . . . .
H33A H 0.071161 0.996151 0.384959 0.101 Uiso 1 1 calc R U . . .
H33B H 0.041652 0.953084 0.405560 0.101 Uiso 1 1 calc R U . . .
C34 C 0.0295(4) 1.0415(4) 0.4156(2) 0.109(4) Uani 1 1 d . . . . .
H34A H 0.054116 1.043671 0.432844 0.163 Uiso 1 1 calc R U . . .
H34B H 0.028591 1.078150 0.403713 0.163 Uiso 1 1 calc R U . . .
H34C H -0.000920 1.035079 0.424316 0.163 Uiso 1 1 calc R U . . .
C35 C 0.2204(2) 0.5927(3) 0.35144(14) 0.0490(14) Uani 1 1 d . . . . .
C36 C 0.21486(19) 0.5968(2) 0.31464(13) 0.0372(12) Uani 1 1 d . . . . .
C37 C 0.20900(19) 0.5451(2) 0.29691(13) 0.0405(12) Uani 1 1 d . . . . .
H37 H 0.207564 0.508821 0.307587 0.049 Uiso 1 1 calc R U . . .
C38 C 0.20520(17) 0.5458(2) 0.26356(13) 0.0344(11) Uani 1 1 d . . . . .
C39 C 0.1957(2) 0.4867(2) 0.24573(14) 0.0417(13) Uani 1 1 d . . . . .
C40 C 0.2818(2) 0.7023(3) 0.16346(13) 0.0474(14) Uani 1 1 d . . . . .
C41 C 0.25238(17) 0.7281(2) 0.18937(12) 0.0332(11) Uani 1 1 d . . . . .
C42 C 0.2378(2) 0.7871(2) 0.18627(13) 0.0414(12) Uani 1 1 d . . . . .
H42 H 0.247365 0.809545 0.169092 0.050 Uiso 1 1 calc R U . . .
C43 C 0.20946(18) 0.8134(2) 0.20824(12) 0.0338(11) Uani 1 1 d . . . . .
C44 C 0.1949(2) 0.8795(2) 0.20375(14) 0.0441(13) Uani 1 1 d . . . . .
C45 C 0.0592(2) 0.5904(3) 0.28662(17) 0.0565(16) Uani 1 1 d . . . . .
C46 C 0.09366(18) 0.6432(2) 0.28553(13) 0.0395(12) Uani 1 1 d . . . . .
C47 C 0.0900(2) 0.6886(3) 0.30771(14) 0.0475(14) Uani 1 1 d . . . . .
H47 H 0.067416 0.685708 0.322936 0.057 Uiso 1 1 calc R U . . .
C48 C 0.11944(19) 0.7384(3) 0.30762(13) 0.0408(12) Uani 1 1 d . . . . .
C49 C 0.1125(2) 0.7876(3) 0.33264(16) 0.0563(17) Uani 1 1 d . . . . .
C50 C 0.29293(19) 0.8043(2) 0.31806(13) 0.0358(11) Uani 1 1 d . . . . .
C51 C 0.2442(2) 0.8343(3) 0.31635(15) 0.0533(17) Uani 1 1 d . . . . .
H51A H 0.246366 0.871194 0.328053 0.080 Uiso 1 1 calc R U . . .
H51B H 0.233798 0.842132 0.294295 0.080 Uiso 1 1 calc R U . . .
H51C H 0.221478 0.808603 0.325634 0.080 Uiso 1 1 calc R U . . .
C52 C 0.3295(2) 0.8429(2) 0.30224(15) 0.0508(15) Uani 1 1 d . . . . .
H52A H 0.332387 0.880604 0.313072 0.076 Uiso 1 1 calc R U . . .
H52B H 0.359954 0.823133 0.303630 0.076 Uiso 1 1 calc R U . . .
H52C H 0.319009 0.849179 0.280051 0.076 Uiso 1 1 calc R U . . .
C53 C 0.31109(18) 0.7811(2) 0.35195(12) 0.0343(11) Uani 1 1 d . . . . .
C54 C 0.2714(2) 0.7592(3) 0.37195(14) 0.0488(14) Uani 1 1 d . . . . .
H54A H 0.253505 0.792722 0.378963 0.073 Uiso 1 1 calc R U . . .
H54B H 0.250439 0.733258 0.359176 0.073 Uiso 1 1 calc R U . . .
H54C H 0.285094 0.737930 0.390350 0.073 Uiso 1 1 calc R U . . .
C55 C 0.3453(2) 0.8224(3) 0.37096(15) 0.0514(16) Uani 1 1 d . . . . .
H55A H 0.328193 0.856973 0.377410 0.077 Uiso 1 1 calc R U . . .
H55B H 0.358887 0.802010 0.389702 0.077 Uiso 1 1 calc R U . . .
H55C H 0.370351 0.834349 0.357826 0.077 Uiso 1 1 calc R U . . .
C56 C 0.32147(15) 0.70588(18) 0.31268(10) 0.0217(9) Uani 1 1 d . . . . .
C57 C 0.33610(15) 0.6513(2) 0.29734(11) 0.0253(9) Uani 1 1 d . . . . .
C58 C 0.33852(17) 0.6499(2) 0.26392(11) 0.0303(10) Uani 1 1 d . . . . .
H58 H 0.329745 0.683432 0.251751 0.036 Uiso 1 1 calc R U . . .
C59 C 0.35383(17) 0.5993(2) 0.24885(12) 0.0321(10) Uani 1 1 d . . . . .
H59 H 0.355658 0.599023 0.226671 0.039 Uiso 1 1 calc R U . . .
C60 C 0.34914(16) 0.6002(2) 0.31520(11) 0.0283(10) Uani 1 1 d . . . . .
H60 H 0.347847 0.600453 0.337424 0.034 Uiso 1 1 calc R U . . .
C61 C 0.36390(18) 0.5494(2) 0.29999(12) 0.0337(11) Uani 1 1 d . . . . .
H61 H 0.372127 0.515569 0.312017 0.040 Uiso 1 1 calc R U . . .
C62 C 0.36652(18) 0.5486(2) 0.26677(13) 0.0330(11) Uani 1 1 d . . . . .
C63 C 0.3877(2) 0.4945(2) 0.22019(13) 0.0440(13) Uani 1 1 d D . . . .
H63A H 0.408817 0.461791 0.215654 0.053 Uiso 1 1 calc R U . . .
H63B H 0.402578 0.531160 0.213564 0.053 Uiso 1 1 calc R U . . .
C64 C 0.3408(2) 0.4865(3) 0.20096(13) 0.0503(15) Uani 1 1 d D . . . .
H64A H 0.317202 0.513250 0.209042 0.060 Uiso 1 1 calc R U . . .
H64B H 0.329571 0.445978 0.203517 0.060 Uiso 1 1 calc R U . . .
C65 C 0.3454(3) 0.4991(3) 0.16541(15) 0.0619(18) Uani 1 1 d D . . . .
H65A H 0.364845 0.468133 0.156679 0.074 Uiso 1 1 calc R U . . .
H65B H 0.361917 0.536689 0.163341 0.074 Uiso 1 1 calc R U . . .
C66 C 0.2974(3) 0.5019(4) 0.14550(19) 0.092(3) Uani 1 1 d D . . . .
H66A H 0.282954 0.462595 0.144896 0.110 Uiso 1 1 calc R U . . .
H66B H 0.276157 0.528591 0.155986 0.110 Uiso 1 1 calc R U . . .
C67 C 0.3018(4) 0.5229(5) 0.1118(2) 0.116(4) Uani 1 1 d D . . . .
H67A H 0.321642 0.495029 0.100958 0.140 Uiso 1 1 calc R U . . .
H67B H 0.317727 0.561282 0.112404 0.140 Uiso 1 1 calc R U . . .
C68 C 0.2544(5) 0.5285(6) 0.0931(3) 0.184(7) Uani 1 1 d D . . . .
H68A H 0.259256 0.542054 0.071687 0.276 Uiso 1 1 calc R U . . .
H68B H 0.238772 0.490424 0.091985 0.276 Uiso 1 1 calc R U . . .
H68C H 0.234856 0.556684 0.103432 0.276 Uiso 1 1 calc R U . . .
C69 C 0.5023(2) 0.5696(3) 0.28779(15) 0.0547(16) Uani 1 1 d . . . . .
C70 C 0.48145(19) 0.6264(3) 0.30186(13) 0.0401(12) Uani 1 1 d . . . . .
C71 C 0.4767(2) 0.6763(3) 0.28236(13) 0.0462(14) Uani 1 1 d . . . . .
H71 H 0.487615 0.674839 0.261829 0.055 Uiso 1 1 calc R U . . .
C72 C 0.45611(19) 0.7281(3) 0.29275(12) 0.0394(12) Uani 1 1 d . . . . .
C73 C 0.4502(3) 0.7796(3) 0.26898(16) 0.0611(18) Uani 1 1 d . . . . .
C74 C 0.5996(4) 0.7679(5) 0.3405(3) 0.097(4) Uani 0.678(6) 1 d D . P C 1
F43 F 0.5971(3) 0.7684(4) 0.30858(18) 0.0928(14) Uani 0.678(6) 1 d D . P C 1
F44 F 0.6272(2) 0.7259(3) 0.3523(2) 0.0928(14) Uani 0.678(6) 1 d D . P C 1
F45 F 0.6245(2) 0.8195(3) 0.34772(19) 0.0928(14) Uani 0.678(6) 1 d D . P C 1
C74B C 0.5945(8) 0.7602(7) 0.3332(5) 0.097(4) Uani 0.322(6) 1 d D . P C 2
F43B F 0.6340(4) 0.7863(7) 0.3474(4) 0.0928(14) Uani 0.322(6) 1 d D . P C 2
F44B F 0.5853(5) 0.7903(7) 0.3054(3) 0.0928(14) Uani 0.322(6) 1 d D . P C 2
F45B F 0.6061(5) 0.7056(5) 0.3253(4) 0.0928(14) Uani 0.322(6) 1 d D . P C 2
C75 C 0.5505(2) 0.7684(3) 0.35356(15) 0.0574(18) Uani 1 1 d D . . . .
C76 C 0.5342(2) 0.8246(3) 0.36199(19) 0.067(2) Uani 1 1 d . . . . .
H76 H 0.553008 0.857870 0.358753 0.080 Uiso 1 1 calc R U . . .
C77 C 0.4911(2) 0.8317(2) 0.37489(17) 0.0554(18) Uani 1 1 d . . . . .
C78 C 0.4756(3) 0.8957(3) 0.3840(3) 0.084(3) Uani 1 1 d . . . . .
C79 C 0.3918(4) 0.7076(4) 0.47044(19) 0.086(3) Uani 1 1 d . . . . .
C80 C 0.4037(2) 0.6749(3) 0.44006(12) 0.0409(12) Uani 1 1 d . . . . .
C81 C 0.3921(2) 0.6150(3) 0.43719(14) 0.0505(15) Uani 1 1 d . . . . .
H81 H 0.377909 0.595952 0.453903 0.061 Uiso 1 1 calc R U . . .
C82 C 0.40110(18) 0.5830(2) 0.40992(13) 0.0363(12) Uani 1 1 d . . . . .
C83 C 0.3876(2) 0.5173(3) 0.40882(16) 0.0619(18) Uani 1 1 d D . . . .
C84 C 0.56845(17) 0.5711(2) 0.41021(12) 0.0319(11) Uani 1 1 d . . . . .
C85 C 0.5574(2) 0.5421(2) 0.44178(14) 0.0511(15) Uani 1 1 d . . . . .
H85A H 0.566319 0.500798 0.441517 0.077 Uiso 1 1 calc R U . . .
H85B H 0.575102 0.561834 0.459277 0.077 Uiso 1 1 calc R U . . .
H85C H 0.523713 0.545322 0.444493 0.077 Uiso 1 1 calc R U . . .
C86 C 0.54091(19) 0.5412(2) 0.38181(14) 0.0409(13) Uani 1 1 d . . . . .
H86A H 0.550618 0.500305 0.380595 0.061 Uiso 1 1 calc R U . . .
H86B H 0.507203 0.543123 0.384600 0.061 Uiso 1 1 calc R U . . .
H86C H 0.547514 0.561398 0.362316 0.061 Uiso 1 1 calc R U . . .
C87 C 0.62282(18) 0.5792(2) 0.40620(14) 0.0406(13) Uani 1 1 d . . . . .
C88 C 0.6349(3) 0.5858(3) 0.37144(18) 0.072(2) Uani 1 1 d . . . . .
H88A H 0.630570 0.548194 0.360610 0.108 Uiso 1 1 calc R U . . .
H88B H 0.614249 0.615016 0.360908 0.108 Uiso 1 1 calc R U . . .
H88C H 0.667657 0.598274 0.370830 0.108 Uiso 1 1 calc R U . . .
C89 C 0.6551(2) 0.5340(3) 0.4243(2) 0.078(3) Uani 1 1 d . . . . .
H89A H 0.650410 0.495472 0.414609 0.117 Uiso 1 1 calc R U . . .
H89B H 0.687971 0.545805 0.423330 0.117 Uiso 1 1 calc R U . . .
H89C H 0.647418 0.532380 0.446328 0.117 Uiso 1 1 calc R U . . .
C90 C 0.58972(17) 0.6717(2) 0.42155(11) 0.0287(10) Uani 1 1 d . . . . .
C91 C 0.58614(17) 0.7337(2) 0.43122(12) 0.0337(11) Uani 1 1 d . . . . .
C92 C 0.54544(19) 0.7557(2) 0.44440(13) 0.0381(12) Uani 1 1 d . . . . .
H92 H 0.519458 0.730580 0.446509 0.046 Uiso 1 1 calc R U . . .
C93 C 0.5429(2) 0.8146(3) 0.45446(15) 0.0488(15) Uani 1 1 d . . . . .
H93 H 0.515424 0.828768 0.463151 0.059 Uiso 1 1 calc R U . . .
C94 C 0.6247(2) 0.7731(2) 0.42796(14) 0.0419(13) Uani 1 1 d . . . . .
H94 H 0.652249 0.759359 0.419120 0.050 Uiso 1 1 calc R U . . .
C95 C 0.6222(2) 0.8313(2) 0.43767(16) 0.0513(16) Uani 1 1 d . . . . .
H95 H 0.647660 0.857048 0.435020 0.062 Uiso 1 1 calc R U . . .
C96 C 0.5817(2) 0.8519(2) 0.45142(16) 0.0522(16) Uani 1 1 d . . . . .
C97 C 0.5483(4) 0.9342(5) 0.4745(3) 0.110(3) Uani 1 1 d . . . . .
H97A H 0.542292 0.912360 0.493870 0.132 Uiso 1 1 calc R U . . .
H97B H 0.519410 0.934112 0.460185 0.132 Uiso 1 1 calc R U . . .
C98 C 0.5653(5) 1.0016(4) 0.4830(3) 0.137(4) Uani 1 1 d . U . . .
H98A H 0.581067 1.018114 0.465073 0.165 Uiso 1 1 calc R U . . .
H98B H 0.537398 1.025908 0.486258 0.165 Uiso 1 1 calc R U . . .
C99 C 0.5978(5) 1.0035(4) 0.5117(3) 0.147(4) Uani 1 1 d . U . . .
H99A H 0.625211 0.978518 0.508230 0.176 Uiso 1 1 calc R U . . .
H99B H 0.581703 0.986192 0.529338 0.176 Uiso 1 1 calc R U . . .
C100 C 0.6156(6) 1.0632(6) 0.5219(4) 0.188(5) Uani 1 1 d D U . . .
H10A H 0.629798 1.082336 0.503975 0.226 Uiso 1 1 calc R U . . .
H10B H 0.588900 1.087515 0.527622 0.226 Uiso 1 1 calc R U . . .
C101 C 0.6514(7) 1.0599(8) 0.5494(4) 0.209(6) Uani 1 1 d D U . . .
H10C H 0.666998 1.021254 0.550111 0.251 Uiso 1 1 calc R U . . .
H10D H 0.636341 1.065889 0.569366 0.251 Uiso 1 1 calc R U . . .
C102 C 0.6898(8) 1.1122(10) 0.5441(5) 0.288(10) Uani 1 1 d D U . . .
H10E H 0.714098 1.111930 0.561571 0.432 Uiso 1 1 calc R U . . .
H10F H 0.704270 1.105686 0.524221 0.432 Uiso 1 1 calc R U . . .
H10G H 0.673779 1.150080 0.543373 0.432 Uiso 1 1 calc R U . . .
C103 C 0.8191(3) 0.5841(3) 0.40254(18) 0.0616(18) Uani 1 1 d . . . . .
C104 C 0.79181(19) 0.6357(2) 0.41734(13) 0.0386(12) Uani 1 1 d . . . . .
C105 C 0.7926(2) 0.6916(3) 0.40276(14) 0.0481(14) Uani 1 1 d . . . . .
H105 H 0.809124 0.696477 0.384390 0.058 Uiso 1 1 calc R U . . .
C106 C 0.76913(19) 0.7401(2) 0.41507(13) 0.0367(11) Uani 1 1 d . . . . .
C107 C 0.7722(3) 0.7998(3) 0.39765(16) 0.0547(16) Uani 1 1 d . . . . .
C108 C 0.7287(2) 0.6424(3) 0.58890(14) 0.0545(16) Uani 1 1 d . . . . .
C109 C 0.72901(18) 0.6222(3) 0.55386(12) 0.0382(12) Uani 1 1 d . . . . .
C110 C 0.7248(2) 0.5617(3) 0.54720(14) 0.0443(13) Uani 1 1 d . . . . .
H110 H 0.724272 0.534694 0.564095 0.053 Uiso 1 1 calc R U . . .
C111 C 0.72144(19) 0.5410(2) 0.51604(14) 0.0400(12) Uani 1 1 d . . . . .
C112 C 0.7153(3) 0.4728(3) 0.51067(17) 0.0598(18) Uani 1 1 d . . . . .
C113 C 0.5726(2) 0.6546(3) 0.51878(15) 0.0506(15) Uani 1 1 d . . . . .
C114 C 0.61841(18) 0.6866(2) 0.51038(12) 0.0379(12) Uani 1 1 d . . . . .
C115 C 0.6267(2) 0.7436(3) 0.52263(13) 0.0446(13) Uani 1 1 d . . . . .
H115 H 0.605336 0.759967 0.536210 0.054 Uiso 1 1 calc R U . . .
C116 C 0.6660(2) 0.7762(2) 0.51508(14) 0.0439(13) Uani 1 1 d . . . . .
C117 C 0.6724(3) 0.8386(3) 0.53043(19) 0.0623(19) Uani 1 1 d . . . . .
C118 C 0.84934(18) 0.7755(2) 0.51494(11) 0.0312(10) Uani 1 1 d . . . . .
C119 C 0.8093(2) 0.8168(2) 0.50283(14) 0.0472(15) Uani 1 1 d . . . . .
H11A H 0.821036 0.856948 0.502465 0.071 Uiso 1 1 calc R U . . .
H11B H 0.797759 0.805138 0.481491 0.071 Uiso 1 1 calc R U . . .
H11C H 0.783603 0.814458 0.516838 0.071 Uiso 1 1 calc R U . . .
C120 C 0.8902(2) 0.7761(3) 0.49314(15) 0.0526(16) Uani 1 1 d . . . . .
H12A H 0.902601 0.815827 0.491899 0.079 Uiso 1 1 calc R U . . .
H12B H 0.915073 0.749843 0.501628 0.079 Uiso 1 1 calc R U . . .
H12C H 0.878795 0.762943 0.472033 0.079 Uiso 1 1 calc R U . . .
C121 C 0.86587(18) 0.7836(2) 0.55110(12) 0.0312(10) Uani 1 1 d . . . . .
C122 C 0.9111(2) 0.8202(3) 0.55752(16) 0.0559(18) Uani 1 1 d . . . . .
H12D H 0.904702 0.860986 0.551721 0.084 Uiso 1 1 calc R U . . .
H12E H 0.921527 0.817949 0.579940 0.084 Uiso 1 1 calc R U . . .
H12F H 0.935764 0.804857 0.544952 0.084 Uiso 1 1 calc R U . . .
C123 C 0.8263(2) 0.8037(3) 0.57188(14) 0.0525(16) Uani 1 1 d . . . . .
H12G H 0.818224 0.844468 0.567104 0.079 Uiso 1 1 calc R U . . .
H12H H 0.798473 0.779109 0.567439 0.079 Uiso 1 1 calc R U . . .
H12I H 0.837105 0.800084 0.594172 0.079 Uiso 1 1 calc R U . . .
C124 C 0.85124(16) 0.67997(19) 0.54020(11) 0.0268(9) Uani 1 1 d . . . . .
C125 C 0.84855(16) 0.6165(2) 0.54548(12) 0.0285(10) Uani 1 1 d . . . . .
C126 C 0.84470(18) 0.5772(2) 0.51911(13) 0.0351(11) Uani 1 1 d . . . . .
H126 H 0.842780 0.592078 0.498230 0.042 Uiso 1 1 calc R U . . .
C127 C 0.8438(2) 0.5158(2) 0.52444(15) 0.0434(13) Uani 1 1 d . . . . .
H127 H 0.841396 0.489699 0.507094 0.052 Uiso 1 1 calc R U . . .
C128 C 0.85045(18) 0.5931(2) 0.57662(13) 0.0347(11) Uani 1 1 d . . . . .
H128 H 0.852853 0.618904 0.594136 0.042 Uiso 1 1 calc R U . . .
C129 C 0.8488(2) 0.5327(2) 0.58176(14) 0.0423(13) Uani 1 1 d . . . . .
H129 H 0.849387 0.517880 0.602610 0.051 Uiso 1 1 calc R U . . .
C130 C 0.8464(2) 0.4938(2) 0.55567(16) 0.0491(15) Uani 1 1 d . . . . .
C131 C 0.8524(4) 0.3919(4) 0.5392(2) 0.110(2) Uani 0.524(12) 1 d D U P D 1
H13A H 0.879055 0.402700 0.526711 0.132 Uiso 0.524(12) 1 calc R U P D 1
H13B H 0.823715 0.388339 0.524806 0.132 Uiso 0.524(12) 1 calc R U P D 1
C132 C 0.8631(12) 0.3320(6) 0.5581(5) 0.110(2) Uani 0.524(12) 1 d D U P D 1
H13C H 0.884529 0.340149 0.576881 0.132 Uiso 0.524(12) 1 calc R U P D 1
H13D H 0.833376 0.316607 0.565432 0.132 Uiso 0.524(12) 1 calc R U P D 1
C133 C 0.8852(9) 0.2854(6) 0.5379(5) 0.110(2) Uani 0.524(12) 1 d D U P D 1
H13E H 0.914274 0.301595 0.530065 0.132 Uiso 0.524(12) 1 calc R U P D 1
H13F H 0.863276 0.277006 0.519362 0.132 Uiso 0.524(12) 1 calc R U P D 1
C134 C 0.8979(9) 0.2245(6) 0.5560(5) 0.110(2) Uani 0.524(12) 1 d D U P D 1
H13G H 0.918043 0.200142 0.543301 0.132 Uiso 0.524(12) 1 calc R U P D 1
H13H H 0.914935 0.232297 0.576651 0.132 Uiso 0.524(12) 1 calc R U P D 1
C135 C 0.8505(9) 0.1923(7) 0.5607(5) 0.110(2) Uani 0.524(12) 1 d D U P D 1
H13I H 0.832383 0.185095 0.540319 0.132 Uiso 0.524(12) 1 calc R U P D 1
H13J H 0.830943 0.214270 0.574834 0.132 Uiso 0.524(12) 1 calc R U P D 1
C136 C 0.8704(10) 0.1316(6) 0.5768(5) 0.110(2) Uani 0.524(12) 1 d D U P D 1
H13K H 0.843926 0.106394 0.581197 0.165 Uiso 0.524(12) 1 calc R U P D 1
H13L H 0.890246 0.111615 0.562398 0.165 Uiso 0.524(12) 1 calc R U P D 1
H13M H 0.888821 0.140488 0.596557 0.165 Uiso 0.524(12) 1 calc R U P D 1
C231 C 0.8524(4) 0.3919(4) 0.5392(2) 0.110(2) Uani 0.476(12) 1 d D U P D 2
H23A H 0.883222 0.397265 0.530305 0.132 Uiso 0.476(12) 1 calc R U P D 2
H23B H 0.827408 0.395672 0.521934 0.132 Uiso 0.476(12) 1 calc R U P D 2
C232 C 0.8498(13) 0.3297(7) 0.5557(6) 0.110(2) Uani 0.476(12) 1 d D U P D 2
H23C H 0.873519 0.327581 0.573829 0.132 Uiso 0.476(12) 1 calc R U P D 2
H23D H 0.818430 0.324280 0.563696 0.132 Uiso 0.476(12) 1 calc R U P D 2
C233 C 0.8590(10) 0.2806(7) 0.5319(5) 0.110(2) Uani 0.476(12) 1 d D U P D 2
H23E H 0.887324 0.290161 0.520882 0.132 Uiso 0.476(12) 1 calc R U P D 2
H23F H 0.832065 0.277833 0.516014 0.132 Uiso 0.476(12) 1 calc R U P D 2
C234 C 0.8665(10) 0.2180(7) 0.5499(6) 0.110(2) Uani 0.476(12) 1 d D U P D 2
H23G H 0.878401 0.188358 0.535535 0.132 Uiso 0.476(12) 1 calc R U P D 2
H23H H 0.889025 0.221830 0.568564 0.132 Uiso 0.476(12) 1 calc R U P D 2
C235 C 0.8161(10) 0.2005(7) 0.5600(5) 0.110(2) Uani 0.476(12) 1 d D U P D 2
H23I H 0.793029 0.198054 0.541570 0.132 Uiso 0.476(12) 1 calc R U P D 2
H23J H 0.804754 0.228564 0.575429 0.132 Uiso 0.476(12) 1 calc R U P D 2
C236 C 0.8261(11) 0.1353(7) 0.5762(5) 0.110(2) Uani 0.476(12) 1 d D U P D 2
H23K H 0.796871 0.119759 0.583555 0.165 Uiso 0.476(12) 1 calc R U P D 2
H23L H 0.837895 0.108702 0.560588 0.165 Uiso 0.476(12) 1 calc R U P D 2
H23M H 0.849516 0.138943 0.594149 0.165 Uiso 0.476(12) 1 calc R U P D 2
C137 C 0.9765(3) 0.4659(3) 0.59472(17) 0.0606(18) Uani 1 1 d . . . . .
C138 C 0.97139(19) 0.5300(2) 0.58228(14) 0.0403(12) Uani 1 1 d . . . . .
C139 C 0.9686(2) 0.5393(2) 0.54917(14) 0.0415(13) Uani 1 1 d . . . . .
H139 H 0.967982 0.506607 0.535458 0.050 Uiso 1 1 calc R U . . .
C140 C 0.96673(18) 0.5953(2) 0.53634(12) 0.0374(12) Uani 1 1 d . . . . .
C141 C 0.9668(2) 0.6015(3) 0.49963(13) 0.0472(14) Uani 1 1 d . . . . .
C142 C 1.1186(2) 0.6026(3) 0.56499(17) 0.0550(16) Uani 1 1 d . . . . .
C143 C 1.08149(19) 0.6504(3) 0.57197(13) 0.0400(12) Uani 1 1 d . . . . .
C144 C 1.0816(2) 0.7032(3) 0.55509(14) 0.0475(14) Uani 1 1 d . . . . .
H144 H 1.104441 0.708871 0.540227 0.057 Uiso 1 1 calc R U . . .
C145 C 1.0488(2) 0.7481(2) 0.55961(12) 0.0396(12) Uani 1 1 d . . . . .
C146 C 1.0521(2) 0.8045(3) 0.53984(15) 0.0546(16) Uani 1 1 d . . . . .
C147 C 0.8718(2) 0.6331(3) 0.68461(14) 0.0451(14) Uani 1 1 d . . . . .
C148 C 0.90506(17) 0.6723(2) 0.66570(12) 0.0318(10) Uani 1 1 d . . . . .
C149 C 0.91205(19) 0.7310(2) 0.67536(12) 0.0370(12) Uani 1 1 d . . . . .
H149 H 0.896682 0.745218 0.692855 0.044 Uiso 1 1 calc R U . . .
C150 C 0.94148(17) 0.7687(2) 0.65944(11) 0.0292(10) Uani 1 1 d . . . . .
C151 C 0.9465(2) 0.8337(2) 0.67117(14) 0.0421(13) Uani 1 1 d . . . . .
C152 C 1.06660(19) 0.5908(2) 0.68906(13) 0.0372(12) Uani 1 1 d . . . . .
C153 C 1.0281(2) 0.5453(3) 0.67845(17) 0.0539(16) Uani 1 1 d . . . . .
H15A H 1.029728 0.512197 0.693086 0.081 Uiso 1 1 calc R U . . .
H15B H 0.997089 0.563589 0.678406 0.081 Uiso 1 1 calc R U . . .
H15C H 1.033251 0.531453 0.657190 0.081 Uiso 1 1 calc R U . . .
C154 C 1.0577(2) 0.6164(3) 0.72213(14) 0.0543(16) Uani 1 1 d . . . . .
H15G H 1.058765 0.584865 0.737710 0.081 Uiso 1 1 calc R U . . .
H15H H 1.081903 0.645386 0.728212 0.081 Uiso 1 1 calc R U . . .
H15I H 1.026742 0.635093 0.721200 0.081 Uiso 1 1 calc R U . . .
C155 C 1.11879(17) 0.5704(2) 0.68552(13) 0.0332(11) Uani 1 1 d . . . . .
C156 C 1.1240(2) 0.5285(2) 0.65718(16) 0.0530(16) Uani 1 1 d . . . . .
H15J H 1.107340 0.544864 0.638252 0.080 Uiso 1 1 calc R U . . .
H15K H 1.157354 0.524093 0.653623 0.080 Uiso 1 1 calc R U . . .
H15L H 1.110751 0.490320 0.661808 0.080 Uiso 1 1 calc R U . . .
C157 C 1.1445(2) 0.5468(3) 0.71605(15) 0.0505(15) Uani 1 1 d . . . . .
H15D H 1.130484 0.509524 0.721671 0.076 Uiso 1 1 calc R U . . .
H15E H 1.177719 0.540981 0.712729 0.076 Uiso 1 1 calc R U . . .
H15F H 1.141515 0.574958 0.733131 0.076 Uiso 1 1 calc R U . . .
C158 C 1.10730(16) 0.6662(2) 0.66191(11) 0.0268(10) Uani 1 1 d . . . . .
C159 C 1.11691(18) 0.7235(2) 0.64656(11) 0.0309(10) Uani 1 1 d . . . . .
C160 C 1.08498(18) 0.7705(2) 0.64753(13) 0.0348(11) Uani 1 1 d . . . . .
H160 H 1.056959 0.765974 0.657969 0.042 Uiso 1 1 calc R U . . .
C161 C 1.0947(2) 0.8242(2) 0.63302(14) 0.0425(13) Uani 1 1 d . . . . .
H161 H 1.073186 0.855676 0.633719 0.051 Uiso 1 1 calc R U . . .
C162 C 1.15859(19) 0.7299(2) 0.63044(12) 0.0365(11) Uani 1 1 d . . . . .
H162 H 1.179861 0.698174 0.629531 0.044 Uiso 1 1 calc R U . . .
C163 C 1.1681(2) 0.7832(3) 0.61589(13) 0.0435(13) Uani 1 1 d . . . . .
H163 H 1.195683 0.787457 0.604980 0.052 Uiso 1 1 calc R U . . .
C164 C 1.1364(2) 0.8310(2) 0.61744(14) 0.0445(14) Uani 1 1 d . . . . .
C165 C 1.1226(3) 0.9343(3) 0.60562(18) 0.0661(18) Uani 0.443(12) 1 d D U P E 1
H16A H 1.123620 0.945441 0.628138 0.079 Uiso 0.443(12) 1 calc R U P E 1
H16B H 1.089443 0.926080 0.598540 0.079 Uiso 0.443(12) 1 calc R U P E 1
C166 C 1.1401(8) 0.9866(7) 0.5863(4) 0.072(3) Uani 0.443(12) 1 d D U P E 1
H16C H 1.168734 1.003688 0.597218 0.087 Uiso 0.443(12) 1 calc R U P E 1
H16D H 1.115711 1.017261 0.584080 0.087 Uiso 0.443(12) 1 calc R U P E 1
C167 C 1.1513(10) 0.9628(8) 0.5528(4) 0.091(3) Uani 0.443(12) 1 d D U P E 1
H16E H 1.126083 0.935852 0.544828 0.109 Uiso 0.443(12) 1 calc R U P E 1
H16F H 1.181147 0.940617 0.554662 0.109 Uiso 0.443(12) 1 calc R U P E 1
C168 C 1.1556(9) 1.0157(9) 0.5279(4) 0.125(5) Uani 0.443(12) 1 d D U P E 1
H16G H 1.125849 1.037866 0.525103 0.150 Uiso 0.443(12) 1 calc R U P E 1
H16H H 1.181204 1.042833 0.535097 0.150 Uiso 0.443(12) 1 calc R U P E 1
C169 C 1.1668(10) 0.9845(10) 0.4967(4) 0.141(6) Uani 0.443(12) 1 d D U P E 1
H16I H 1.195934 0.961661 0.501087 0.170 Uiso 0.443(12) 1 calc R U P E 1
H16J H 1.141242 0.956118 0.491393 0.170 Uiso 0.443(12) 1 calc R U P E 1
C170 C 1.1726(11) 1.0200(12) 0.4685(5) 0.182(10) Uani 0.443(12) 1 d D U P E 1
H17D H 1.179384 0.994382 0.450916 0.273 Uiso 0.443(12) 1 calc R U P E 1
H17E H 1.143655 1.041782 0.462976 0.273 Uiso 0.443(12) 1 calc R U P E 1
H17F H 1.198624 1.047353 0.472719 0.273 Uiso 0.443(12) 1 calc R U P E 1
C265 C 1.1226(3) 0.9343(3) 0.60562(18) 0.0661(18) Uani 0.557(12) 1 d D U P E 2
H26A H 1.120395 0.945260 0.627970 0.079 Uiso 0.557(12) 1 calc R U P E 2
H26B H 1.090602 0.930403 0.595180 0.079 Uiso 0.557(12) 1 calc R U P E 2
C266 C 1.1525(6) 0.9781(6) 0.5883(3) 0.072(3) Uani 0.557(12) 1 d D U P E 2
H26C H 1.186121 0.968901 0.593197 0.087 Uiso 0.557(12) 1 calc R U P E 2
H26D H 1.146849 1.017899 0.596289 0.087 Uiso 0.557(12) 1 calc R U P E 2
C267 C 1.1418(6) 0.9777(6) 0.5513(3) 0.091(3) Uani 0.557(12) 1 d D U P E 2
H26E H 1.111765 0.997694 0.545317 0.109 Uiso 0.557(12) 1 calc R U P E 2
H26F H 1.140103 0.937177 0.543176 0.109 Uiso 0.557(12) 1 calc R U P E 2
C268 C 1.1867(7) 1.0134(6) 0.5375(3) 0.108(4) Uani 0.557(12) 1 d D U P E 2
H26G H 1.187636 1.053643 0.546040 0.129 Uiso 0.557(12) 1 calc R U P E 2
H26H H 1.216337 0.993749 0.544776 0.129 Uiso 0.557(12) 1 calc R U P E 2
C269 C 1.1829(8) 1.0161(7) 0.5015(4) 0.137(5) Uani 0.557(12) 1 d D U P E 2
H26I H 1.186113 1.057756 0.495763 0.164 Uiso 0.557(12) 1 calc R U P E 2
H26J H 1.210901 0.995908 0.494452 0.164 Uiso 0.557(12) 1 calc R U P E 2
C270 C 1.1422(9) 0.9934(10) 0.4817(4) 0.161(8) Uani 0.557(12) 1 d D U P E 2
H27A H 1.147326 0.999744 0.459414 0.242 Uiso 0.557(12) 1 calc R U P E 2
H27B H 1.138737 0.951536 0.485597 0.242 Uiso 0.557(12) 1 calc R U P E 2
H27C H 1.113735 1.013917 0.486920 0.242 Uiso 0.557(12) 1 calc R U P E 2
C171 C 1.2852(2) 0.4924(2) 0.69639(15) 0.0497(15) Uani 1 1 d . . . . .
C172 C 1.27965(19) 0.5569(2) 0.68524(13) 0.0366(12) Uani 1 1 d . . . . .
C173 C 1.2778(2) 0.5675(2) 0.65209(13) 0.0400(12) Uani 1 1 d . . . . .
H173 H 1.277928 0.535522 0.637932 0.048 Uiso 1 1 calc R U . . .
C174 C 1.27584(17) 0.6249(2) 0.64015(12) 0.0322(11) Uani 1 1 d . . . . .
C175 C 1.27603(19) 0.6338(2) 0.60372(13) 0.0388(12) Uani 1 1 d . . . . .
C176 C 1.2514(2) 0.8922(2) 0.67486(17) 0.0494(15) Uani 1 1 d . . . . .
C177 C 1.22908(17) 0.8354(2) 0.68820(12) 0.0321(11) Uani 1 1 d . . . . .
C178 C 1.18655(18) 0.8421(2) 0.70218(14) 0.0387(12) Uani 1 1 d . . . . .
H178 H 1.173426 0.880088 0.703191 0.046 Uiso 1 1 calc R U . . .
C179 C 1.16217(18) 0.7947(2) 0.71492(12) 0.0331(11) Uani 1 1 d . . . . .
C180 C 1.1157(2) 0.8087(3) 0.73095(16) 0.0490(15) Uani 1 1 d . . . . .
C181 C 1.1908(2) 0.6061(2) 0.79944(13) 0.0426(13) Uani 1 1 d . . . . .
C182 C 1.21406(17) 0.6554(2) 0.78062(12) 0.0304(10) Uani 1 1 d . . . . .
C183 C 1.22528(19) 0.7086(2) 0.79634(12) 0.0353(11) Uani 1 1 d . . . . .
H183 H 1.216767 0.714056 0.817288 0.042 Uiso 1 1 calc R U . . .
C184 C 1.24910(18) 0.7539(2) 0.78123(12) 0.0335(11) Uani 1 1 d . . . . .
C185 C 1.2617(3) 0.8105(3) 0.80046(14) 0.0545(17) Uani 1 1 d . . . . .
N1 N 0.03039(14) 0.64808(18) 0.17990(10) 0.0326(9) Uani 1 1 d . . . . .
N2 N 0.10528(14) 0.66825(18) 0.19126(9) 0.0323(9) Uani 1 1 d . . . . .
N3 N 0.29036(13) 0.74662(16) 0.29994(9) 0.0275(8) Uani 1 1 d . . . . .
N4 N 0.33762(13) 0.72673(16) 0.34176(9) 0.0274(8) Uani 1 1 d . . . . .
N5 N 0.55364(13) 0.63503(17) 0.41239(10) 0.0287(8) Uani 1 1 d . . . . .
N6 N 0.63045(14) 0.63937(18) 0.42150(10) 0.0324(9) Uani 1 1 d . . . . .
N7 N 0.83181(14) 0.71232(17) 0.51572(9) 0.0275(8) Uani 1 1 d . . . . .
N8 N 0.87595(14) 0.71967(16) 0.56019(9) 0.0269(8) Uani 1 1 d . . . . .
N9 N 1.06428(14) 0.64299(17) 0.66619(10) 0.0299(9) Uani 1 1 d . . . . .
N10 N 1.14024(14) 0.62920(16) 0.67618(9) 0.0283(8) Uani 1 1 d . . . . .
O1 O -0.16090(12) 0.72643(14) 0.14410(8) 0.0333(8) Uani 1 1 d . . . . .
H1A H -0.168091 0.766056 0.142684 0.050 Uiso 1 1 d R U . . .
H1B H -0.175873 0.715237 0.161914 0.050 Uiso 1 1 d R U . . .
O2 O -0.10597(13) 0.68068(15) 0.20021(9) 0.0385(8) Uani 1 1 d . . . . .
O3 O -0.10333(13) 0.61296(15) 0.14425(10) 0.0448(9) Uani 1 1 d . . . . .
O4 O -0.04995(13) 0.67934(14) 0.10174(8) 0.0352(8) Uani 1 1 d . . . . .
O5 O -0.09217(12) 0.78803(15) 0.11384(9) 0.0366(8) Uani 1 1 d . . . . .
O6 O -0.00174(12) 0.75996(16) 0.14695(8) 0.0363(8) Uani 1 1 d . . . . .
O7 O -0.07937(12) 0.80102(14) 0.18144(8) 0.0351(8) Uani 1 1 d . . . . .
O8 O -0.01598(12) 0.65119(15) 0.17817(8) 0.0337(8) Uani 1 1 d . . . . .
O9 O 0.01611(15) 0.8696(2) 0.28059(11) 0.0627(13) Uani 1 1 d . . . . .
O10 O 0.14393(12) 0.69097(15) 0.20408(8) 0.0342(8) Uani 1 1 d . . . . .
O11 O 0.21601(12) 0.64964(15) 0.30432(8) 0.0345(8) Uani 1 1 d . . . . .
O12 O 0.20717(12) 0.59017(14) 0.24532(8) 0.0331(7) Uani 1 1 d . . . . .
O13 O 0.24373(11) 0.69115(14) 0.21090(8) 0.0306(7) Uani 1 1 d . . . . .
O14 O 0.19201(12) 0.78962(15) 0.23196(8) 0.0321(7) Uani 1 1 d . . . . .
O15 O 0.12240(12) 0.63959(15) 0.26396(9) 0.0366(8) Uani 1 1 d . . . . .
O16 O 0.15278(12) 0.74852(15) 0.29009(8) 0.0365(8) Uani 1 1 d . . . . .
O17 O 0.26541(11) 0.74189(14) 0.27292(8) 0.0312(7) Uani 1 1 d . . . . .
O18 O 0.38242(14) 0.49687(15) 0.25444(9) 0.0407(9) Uani 1 1 d . . . . .
O19 O 0.36874(11) 0.70050(14) 0.36156(7) 0.0299(7) Uani 1 1 d . . . . .
O20 O 0.47181(12) 0.62213(15) 0.33067(8) 0.0348(8) Uani 1 1 d . . . . .
O21 O 0.43945(13) 0.73831(16) 0.31956(8) 0.0378(8) Uani 1 1 d . . . . .
O22 O 0.53010(13) 0.71912(18) 0.35635(9) 0.0443(9) Uani 1 1 d . . . . .
O23 O 0.46144(13) 0.79265(15) 0.38095(9) 0.0405(9) Uani 1 1 d . . . . .
O24 O 0.42385(11) 0.70694(14) 0.42095(8) 0.0300(7) Uani 1 1 d . . . . .
O25 O 0.41945(11) 0.60055(14) 0.38538(8) 0.0305(7) Uani 1 1 d . . . . .
O26 O 0.50887(11) 0.64950(14) 0.40949(8) 0.0305(7) Uani 1 1 d . . . . .
O27 O 0.5839(2) 0.9106(2) 0.46046(14) 0.0856(18) Uani 1 1 d . . . . .
O28 O 0.67322(11) 0.65818(15) 0.42947(8) 0.0356(8) Uani 1 1 d . . . . .
O29 O 0.77103(12) 0.62040(14) 0.44140(8) 0.0315(7) Uani 1 1 d . . . . .
O30 O 0.74548(12) 0.74175(15) 0.43937(8) 0.0332(7) Uani 1 1 d . . . . .
O31 O 0.73279(12) 0.66377(15) 0.53407(8) 0.0352(8) Uani 1 1 d . . . . .
O32 O 0.72163(12) 0.57007(15) 0.49071(8) 0.0357(8) Uani 1 1 d . . . . .
O33 O 0.64388(12) 0.65724(16) 0.49256(9) 0.0391(8) Uani 1 1 d . . . . .
O34 O 0.69897(13) 0.76213(15) 0.49796(9) 0.0387(8) Uani 1 1 d . . . . .
O35 O 0.80580(12) 0.69083(15) 0.49168(8) 0.0331(7) Uani 1 1 d . . . . .
O36 O 0.8460(2) 0.43512(17) 0.56388(11) 0.0680(14) Uani 1 1 d . . . . .
O37 O 0.90042(12) 0.70703(14) 0.58677(8) 0.0306(7) Uani 1 1 d . . . . .
O38 O 0.97186(13) 0.56819(15) 0.60424(9) 0.0377(8) Uani 1 1 d . . . . .
O39 O 0.96618(13) 0.64471(15) 0.55092(8) 0.0369(8) Uani 1 1 d . . . . .
O40 O 1.05381(13) 0.63561(16) 0.59306(9) 0.0396(8) Uani 1 1 d . . . . .
O41 O 1.01448(13) 0.74738(15) 0.57760(8) 0.0370(8) Uani 1 1 d . . . . .
O42 O 0.92281(12) 0.64497(14) 0.64331(8) 0.0302(7) Uani 1 1 d . . . . .
O43 O 0.96423(11) 0.75866(14) 0.63543(8) 0.0286(7) Uani 1 1 d . . . . .
O44 O 1.02387(11) 0.66486(15) 0.65550(8) 0.0328(7) Uani 1 1 d . . . . .
O45 O 1.14999(17) 0.88138(18) 0.60253(11) 0.0608(12) Uani 1 1 d . . . . .
O46 O 1.18591(11) 0.63668(14) 0.67834(8) 0.0316(7) Uani 1 1 d . . . . .
O47 O 1.27767(12) 0.59443(14) 0.70736(8) 0.0330(7) Uani 1 1 d . . . . .
O48 O 1.27368(12) 0.67309(13) 0.65553(8) 0.0302(7) Uani 1 1 d . . . . .
O49 O 1.25306(11) 0.78855(13) 0.68480(8) 0.0292(7) Uani 1 1 d . . . . .
O50 O 1.17459(12) 0.74098(14) 0.71582(8) 0.0335(8) Uani 1 1 d . . . . .
O51 O 1.22044(12) 0.64238(14) 0.75200(8) 0.0331(8) Uani 1 1 d . . . . .
O52 O 1.26326(12) 0.75371(14) 0.75332(8) 0.0328(7) Uani 1 1 d . . . . .
O53 O 1.33169(11) 0.71412(14) 0.71465(8) 0.0308(7) Uani 1 1 d . . . . .
H53A H 1.345643 0.704240 0.697147 0.046 Uiso 1 1 d R U . . .
H53B H 1.336103 0.752921 0.716165 0.046 Uiso 1 1 d R U . . .
F1 F -0.1512(2) 0.5931(3) 0.25547(15) 0.134(2) Uani 1 1 d . . . . .
F2 F -0.0803(2) 0.6064(4) 0.26450(14) 0.167(4) Uani 1 1 d . . . . .
F3 F -0.1274(3) 0.6804(2) 0.25931(13) 0.140(3) Uani 1 1 d . . . . .
F7 F 0.0340(2) 0.6723(3) 0.06160(15) 0.0800(12) Uani 0.682(5) 1 d D . P F 1
F8 F -0.0233(3) 0.6105(3) 0.05722(16) 0.0800(12) Uani 0.682(5) 1 d D . P F 1
F9 F -0.0195(3) 0.6839(3) 0.02327(14) 0.0800(12) Uani 0.682(5) 1 d D . P F 1
F7B F -0.0496(4) 0.6537(6) 0.0269(3) 0.0800(12) Uani 0.318(5) 1 d D . P F 2
F8B F 0.0141(5) 0.6998(5) 0.0343(3) 0.0800(12) Uani 0.318(5) 1 d D . P F 2
F9B F 0.0017(5) 0.6151(5) 0.0594(3) 0.0800(12) Uani 0.318(5) 1 d D . P F 2
F13 F 0.09435(12) 0.79747(16) 0.14985(10) 0.0575(9) Uani 1 1 d . . . . .
F14 F 0.07086(14) 0.88499(18) 0.14052(14) 0.0938(17) Uani 1 1 d . . . . .
F15 F 0.05611(18) 0.8146(4) 0.10580(10) 0.148(3) Uani 1 1 d . . . . .
F16 F -0.04919(19) 0.9217(2) 0.22089(11) 0.0954(16) Uani 1 1 d . . . . .
F17 F -0.0807(2) 0.94920(18) 0.17677(12) 0.1025(18) Uani 1 1 d . . . . .
F18 F -0.11857(17) 0.89305(17) 0.20615(17) 0.117(2) Uani 1 1 d . . . . .
F19 F 0.2186(2) 0.53738(19) 0.36251(9) 0.0929(16) Uani 1 1 d . . . . .
F20 F 0.18721(17) 0.6241(2) 0.36465(10) 0.0897(15) Uani 1 1 d . . . . .
F21 F 0.26183(14) 0.61512(18) 0.36306(8) 0.0638(10) Uani 1 1 d . . . . .
F22 F 0.22349(14) 0.48021(15) 0.22177(9) 0.0614(10) Uani 1 1 d . . . . .
F23 F 0.20139(13) 0.43890(13) 0.26466(9) 0.0541(9) Uani 1 1 d . . . . .
F24 F 0.15060(13) 0.48471(14) 0.23329(10) 0.0596(10) Uani 1 1 d . . . . .
F25 F 0.31742(14) 0.66799(18) 0.17587(9) 0.0665(11) Uani 1 1 d . . . . .
F26 F 0.30268(14) 0.74370(17) 0.14589(8) 0.0622(10) Uani 1 1 d . . . . .
F27 F 0.25462(16) 0.6691(2) 0.14313(10) 0.0834(14) Uani 1 1 d . . . . .
F28 F 0.14956(14) 0.88405(15) 0.19354(12) 0.0812(15) Uani 1 1 d . . . . .
F29 F 0.22172(16) 0.90815(15) 0.18330(9) 0.0682(11) Uani 1 1 d . . . . .
F30 F 0.20009(13) 0.90897(14) 0.23123(8) 0.0522(8) Uani 1 1 d . . . . .
F31 F 0.08090(17) 0.54013(19) 0.28617(18) 0.126(2) Uani 1 1 d . . . . .
F32 F 0.02899(16) 0.5901(2) 0.26061(11) 0.0844(14) Uani 1 1 d . . . . .
F33 F 0.03148(19) 0.5927(2) 0.31065(11) 0.1013(18) Uani 1 1 d . . . . .
F34 F 0.11950(14) 0.84144(17) 0.32102(10) 0.0693(11) Uani 1 1 d . . . . .
F35 F 0.14420(17) 0.7799(2) 0.35780(10) 0.0878(14) Uani 1 1 d . . . . .
F36 F 0.06916(15) 0.7870(2) 0.34381(12) 0.0843(14) Uani 1 1 d . . . . .
F37 F 0.54955(13) 0.56860(18) 0.29440(11) 0.0702(11) Uani 1 1 d . . . . .
F38 F 0.48466(14) 0.52086(17) 0.30060(11) 0.0704(11) Uani 1 1 d . . . . .
F39 F 0.49355(19) 0.5652(2) 0.25611(10) 0.0984(17) Uani 1 1 d . . . . .
F40 F 0.47845(16) 0.7748(2) 0.24432(10) 0.0844(14) Uani 1 1 d . . . . .
F41 F 0.40537(16) 0.7824(2) 0.25600(9) 0.0749(12) Uani 1 1 d . . . . .
F42 F 0.4591(2) 0.8312(2) 0.28315(11) 0.0999(17) Uani 1 1 d . . . . .
F46 F 0.5096(2) 0.9326(2) 0.3893(2) 0.145(3) Uani 1 1 d . . . . .
F47 F 0.4512(2) 0.8958(2) 0.41089(17) 0.1142(19) Uani 1 1 d . . . . .
F48 F 0.4434(2) 0.9150(2) 0.36107(15) 0.112(2) Uani 1 1 d . . . . .
F49 F 0.3694(3) 0.6776(3) 0.49084(13) 0.135(3) Uani 1 1 d . . . . .
F50 F 0.3625(4) 0.7530(3) 0.46275(18) 0.194(5) Uani 1 1 d . . . . .
F51 F 0.4274(3) 0.7335(4) 0.48407(15) 0.185(4) Uani 1 1 d . . . . .
F52 F 0.4174(4) 0.4826(4) 0.3969(3) 0.0721(11) Uani 0.448(7) 1 d D . P G 1
F53 F 0.3781(4) 0.5008(5) 0.4393(2) 0.0721(11) Uani 0.448(7) 1 d D . P G 1
F54 F 0.3435(3) 0.5138(4) 0.3924(2) 0.0721(11) Uani 0.448(7) 1 d D . P G 1
F52B F 0.4323(3) 0.4848(3) 0.4100(2) 0.0721(11) Uani 0.552(7) 1 d D . P G 2
F53B F 0.3674(3) 0.4913(4) 0.4319(2) 0.0721(11) Uani 0.552(7) 1 d D . P G 2
F54B F 0.3675(3) 0.4986(3) 0.38036(18) 0.0721(11) Uani 0.552(7) 1 d D . P G 2
F55 F 0.8378(2) 0.5984(2) 0.37557(14) 0.127(2) Uani 1 1 d . . . . .
F56 F 0.7914(2) 0.5381(2) 0.39649(14) 0.1042(18) Uani 1 1 d . . . . .
F57 F 0.8539(2) 0.5663(3) 0.42250(15) 0.120(2) Uani 1 1 d . . . . .
F58 F 0.79610(19) 0.83893(18) 0.41596(11) 0.0895(15) Uani 1 1 d . . . . .
F59 F 0.79331(19) 0.7971(2) 0.37009(10) 0.0879(14) Uani 1 1 d . . . . .
F60 F 0.72895(17) 0.8214(2) 0.39031(13) 0.0953(16) Uani 1 1 d . . . . .
F61 F 0.68789(19) 0.6675(3) 0.59397(11) 0.121(2) Uani 1 1 d . . . . .
F62 F 0.76354(17) 0.68122(19) 0.59614(9) 0.0788(13) Uani 1 1 d . . . . .
F63 F 0.7354(2) 0.5990(2) 0.61005(9) 0.0897(15) Uani 1 1 d . . . . .
F64 F 0.74337(17) 0.45385(15) 0.48840(10) 0.0765(13) Uani 1 1 d . . . . .
F65 F 0.72428(18) 0.44087(16) 0.53687(10) 0.0789(13) Uani 1 1 d . . . . .
F66 F 0.67044(16) 0.46140(18) 0.49998(10) 0.0771(12) Uani 1 1 d . . . . .
F67 F 0.58176(16) 0.6014(3) 0.52969(16) 0.128(3) Uani 1 1 d . . . . .
F68 F 0.54294(13) 0.64668(18) 0.49292(9) 0.0609(10) Uani 1 1 d . . . . .
F69 F 0.54780(17) 0.6839(3) 0.53912(12) 0.1058(19) Uani 1 1 d . . . . .
F70 F 0.69016(19) 0.87742(18) 0.51061(13) 0.0928(15) Uani 1 1 d . . . . .
F71 F 0.63270(16) 0.86152(19) 0.54015(14) 0.0956(16) Uani 1 1 d . . . . .
F72 F 0.7034(2) 0.8357(2) 0.55590(13) 0.1074(19) Uani 1 1 d . . . . .
F73 F 1.0215(2) 0.45555(19) 0.60585(15) 0.1092(19) Uani 1 1 d . . . . .
F74 F 0.96508(19) 0.42511(16) 0.57251(10) 0.0856(14) Uani 1 1 d . . . . .
F75 F 0.9492(2) 0.45612(17) 0.61868(10) 0.0858(14) Uani 1 1 d . . . . .
F76 F 1.01023(16) 0.6161(3) 0.49185(9) 0.0928(16) Uani 1 1 d . . . . .
F77 F 0.95480(14) 0.55209(16) 0.48382(8) 0.0624(10) Uani 1 1 d . . . . .
F78 F 0.93649(16) 0.64315(17) 0.48829(8) 0.0675(11) Uani 1 1 d . . . . .
F79 F 1.09689(16) 0.5532(2) 0.55490(16) 0.115(2) Uani 1 1 d . . . . .
F80 F 1.14828(16) 0.6198(2) 0.54319(10) 0.0904(15) Uani 1 1 d . . . . .
F81 F 1.14563(13) 0.58929(18) 0.59122(10) 0.0675(11) Uani 1 1 d . . . . .
F82 F 1.09641(17) 0.8156(2) 0.53143(13) 0.0939(16) Uani 1 1 d . . . . .
F83 F 1.0242(2) 0.8002(2) 0.51288(10) 0.0980(17) Uani 1 1 d . . . . .
F84 F 1.03839(17) 0.85223(17) 0.55496(11) 0.0775(12) Uani 1 1 d . . . . .
F85 F 0.84629(13) 0.66309(16) 0.70451(8) 0.0551(9) Uani 1 1 d . . . . .
F86 F 0.84076(16) 0.6039(2) 0.66500(10) 0.0873(15) Uani 1 1 d . . . . .
F87 F 0.89715(16) 0.5937(2) 0.70227(12) 0.0936(16) Uani 1 1 d . . . . .
F88 F 0.92413(16) 0.87029(15) 0.65013(10) 0.0726(12) Uani 1 1 d . . . . .
F89 F 0.92724(15) 0.84346(16) 0.69901(9) 0.0669(11) Uani 1 1 d . . . . .
F90 F 0.99151(14) 0.85007(17) 0.67447(12) 0.0820(14) Uani 1 1 d . . . . .
F91 F 1.2652(2) 0.45453(16) 0.67539(11) 0.0991(18) Uani 1 1 d . . . . .
F92 F 1.26777(16) 0.48296(14) 0.72446(9) 0.0684(11) Uani 1 1 d . . . . .
F93 F 1.33094(18) 0.47686(18) 0.69951(12) 0.0894(15) Uani 1 1 d . . . . .
F94 F 1.30904(13) 0.67359(17) 0.59688(8) 0.0574(9) Uani 1 1 d . . . . .
F95 F 1.28395(16) 0.58476(15) 0.58744(8) 0.0662(11) Uani 1 1 d . . . . .
F96 F 1.23472(12) 0.65643(19) 0.59160(8) 0.0632(10) Uani 1 1 d . . . . .
F97 F 1.2859(2) 0.88220(18) 0.65771(18) 0.136(3) Uani 1 1 d . . . . .
F98 F 1.22014(16) 0.9255(2) 0.65921(15) 0.109(2) Uani 1 1 d . . . . .
F99 F 1.2681(3) 0.9254(2) 0.69856(15) 0.140(3) Uani 1 1 d . . . . .
F100 F 1.12601(17) 0.8197(3) 0.76199(11) 0.0966(16) Uani 1 1 d . . . . .
F101 F 1.08483(14) 0.76490(17) 0.72826(12) 0.0796(14) Uani 1 1 d . . . . .
F102 F 1.09303(13) 0.85654(17) 0.71853(11) 0.0736(12) Uani 1 1 d . . . . .
F103 F 1.19834(15) 0.61178(16) 0.83105(8) 0.0633(10) Uani 1 1 d . . . . .
F104 F 1.14339(13) 0.60579(16) 0.79225(9) 0.0577(9) Uani 1 1 d . . . . .
F105 F 1.20673(13) 0.55252(13) 0.79145(9) 0.0554(9) Uani 1 1 d . . . . .
F106 F 1.23487(17) 0.81757(16) 0.82525(10) 0.0768(13) Uani 1 1 d . . . . .
F107 F 1.2575(2) 0.85782(15) 0.78206(10) 0.0933(17) Uani 1 1 d . . . . .
F108 F 1.30675(18) 0.8087(2) 0.81266(11) 0.0883(15) Uani 1 1 d . . . . .
C186 C 1.3259(3) 0.5617(3) 0.79365(19) 0.069(2) Uani 1 1 d . . . . .
H186 H 1.293911 0.552128 0.783937 0.083 Uiso 1 1 calc R U . . .
Cl1 Cl 1.34121(7) 0.63082(10) 0.78064(6) 0.0876(6) Uani 1 1 d . . . . .
Cl2 Cl 1.36542(8) 0.50634(11) 0.78221(7) 0.1046(8) Uani 1 1 d . . . . .
Cl3 Cl 1.32342(12) 0.56162(11) 0.83557(7) 0.1126(9) Uani 1 1 d . . . . .
C501 C -0.0537(8) 0.6855(9) 0.3479(5) 0.216(9) Uani 1 1 d . . . . .
H50A H -0.073998 0.668789 0.330604 0.324 Uiso 1 1 calc R U . . .
H50B H -0.024218 0.698557 0.339810 0.324 Uiso 1 1 calc R U . . .
H50C H -0.047084 0.655767 0.364168 0.324 Uiso 1 1 calc R U . . .
C502 C -0.0779(6) 0.7364(13) 0.3617(6) 0.258(13) Uani 1 1 d . . . . .
H50D H -0.107847 0.723651 0.369873 0.310 Uiso 1 1 calc R U . . .
H50E H -0.084887 0.766618 0.345414 0.310 Uiso 1 1 calc R U . . .
C503 C -0.0425(6) 0.7630(9) 0.3906(5) 0.181(7) Uani 1 1 d . . . . .
H50F H -0.037733 0.733111 0.407389 0.217 Uiso 1 1 calc R U . . .
H50G H -0.011599 0.771433 0.382549 0.217 Uiso 1 1 calc R U . . .
C504 C -0.0621(6) 0.8202(10) 0.4052(5) 0.187(8) Uani 1 1 d . . . . .
H50H H -0.066806 0.849880 0.388376 0.224 Uiso 1 1 calc R U . . .
H50I H -0.093083 0.811586 0.413097 0.224 Uiso 1 1 calc R U . . .
C507 C -0.0178(8) 0.9289(10) 0.4745(4) 0.239(12) Uani 1 1 d . . . . .
H50J H -0.030985 0.965417 0.481888 0.358 Uiso 1 1 calc R U . . .
H50K H -0.016538 0.899936 0.491452 0.358 Uiso 1 1 calc R U . . .
H50L H 0.013981 0.936020 0.468064 0.358 Uiso 1 1 calc R U . . .
C505 C -0.0299(5) 0.8461(8) 0.4324(4) 0.150(6) Uani 1 1 d . . . . .
H50M H 0.001485 0.852706 0.424649 0.180 Uiso 1 1 calc R U . . .
H50N H -0.026292 0.816705 0.449471 0.180 Uiso 1 1 calc R U . . .
C506 C -0.0477(6) 0.9066(8) 0.4472(5) 0.183(8) Uani 1 1 d . . . . .
H50O H -0.049367 0.936780 0.430484 0.220 Uiso 1 1 calc R U . . .
H50P H -0.079832 0.900761 0.453829 0.220 Uiso 1 1 calc R U . . .

loop_
_atom_site_aniso_label
_atom_site_aniso_U_11
_atom_site_aniso_U_22
_atom_site_aniso_U_33
_atom_site_aniso_U_23
_atom_site_aniso_U_13
_atom_site_aniso_U_12
Tb1 0.02057(11) 0.02312(10) 0.03668(12) 0.00214(9) 0.00544(9) -0.00165(8)
Tb2 0.02259(11) 0.02722(11) 0.02605(11) -0.00036(9) -0.00109(8) 0.00264(8)
Tb3 0.01998(11) 0.02443(10) 0.02637(11) 0.00455(8) -0.00031(8) -0.00123(8)
Tb4 0.02353(12) 0.02846(11) 0.03044(12) -0.00666(9) -0.00129(9) 0.00054(9)
Tb5 0.02584(12) 0.02807(11) 0.02632(11) -0.00550(9) 0.00517(9) 0.00016(9)
Tb6 0.02678(12) 0.01869(10) 0.02850(11) -0.00082(8) 0.00657(9) -0.00103(8)
C1 0.079(5) 0.060(4) 0.079(5) 0.045(4) 0.039(4) 0.031(4)
C2 0.042(3) 0.041(3) 0.078(4) 0.030(3) 0.028(3) 0.013(3)
C3 0.078(5) 0.032(3) 0.106(6) 0.031(3) 0.051(4) 0.017(3)
C4 0.040(3) 0.027(3) 0.111(6) 0.004(3) 0.042(4) 0.000(2)
C5 0.081(9) 0.025(4) 0.168(12) 0.005(5) 0.082(9) 0.003(5)
F4 0.101(4) 0.023(2) 0.154(5) -0.0028(19) 0.054(4) -0.005(2)
F5 0.101(4) 0.023(2) 0.154(5) -0.0028(19) 0.054(4) -0.005(2)
F6 0.101(4) 0.023(2) 0.154(5) -0.0028(19) 0.054(4) -0.005(2)
C5B 0.081(9) 0.025(4) 0.168(12) 0.005(5) 0.082(9) 0.003(5)
F4B 0.101(4) 0.023(2) 0.154(5) -0.0028(19) 0.054(4) -0.005(2)
F6B 0.101(4) 0.023(2) 0.154(5) -0.0028(19) 0.054(4) -0.005(2)
F5B 0.101(4) 0.023(2) 0.154(5) -0.0028(19) 0.054(4) -0.005(2)
C6 0.111(6) 0.045(4) 0.035(3) -0.001(3) 0.012(4) 0.008(4)
C7 0.039(3) 0.043(3) 0.034(3) -0.006(2) -0.004(2) 0.000(2)
C8 0.047(3) 0.044(3) 0.032(3) 0.007(2) 0.003(2) -0.001(2)
C9 0.026(3) 0.038(3) 0.047(3) 0.009(2) -0.002(2) -0.004(2)
C10 0.049(4) 0.048(4) 0.052(6) 0.017(4) 0.011(4) 0.010(3)
F10 0.073(2) 0.0359(14) 0.066(2) 0.0183(14) 0.0140(17) -0.0004(14)
F11 0.073(2) 0.0359(14) 0.066(2) 0.0183(14) 0.0140(17) -0.0004(14)
F12 0.073(2) 0.0359(14) 0.066(2) 0.0183(14) 0.0140(17) -0.0004(14)
C10B 0.049(4) 0.048(4) 0.052(6) 0.017(4) 0.011(4) 0.010(3)
F10B 0.073(2) 0.0359(14) 0.066(2) 0.0183(14) 0.0140(17) -0.0004(14)
F11B 0.073(2) 0.0359(14) 0.066(2) 0.0183(14) 0.0140(17) -0.0004(14)
F12B 0.073(2) 0.0359(14) 0.066(2) 0.0183(14) 0.0140(17) -0.0004(14)
C11 0.041(4) 0.078(5) 0.049(4) 0.016(3) 0.002(3) -0.026(3)
C12 0.026(3) 0.051(3) 0.037(3) 0.011(2) -0.002(2) -0.011(2)
C13 0.038(3) 0.032(3) 0.051(3) 0.008(2) 0.001(2) -0.016(2)
C14 0.039(3) 0.033(3) 0.035(3) 0.002(2) 0.000(2) -0.010(2)
C15 0.057(4) 0.038(3) 0.056(4) -0.006(3) 0.012(3) -0.017(3)
C16 0.034(3) 0.035(3) 0.035(3) -0.007(2) -0.006(2) 0.009(2)
C17 0.043(3) 0.047(3) 0.042(3) -0.015(3) -0.012(2) 0.008(2)
C18 0.049(4) 0.039(3) 0.057(4) 0.005(3) -0.004(3) 0.009(3)
C19 0.033(3) 0.039(3) 0.033(3) -0.013(2) -0.005(2) 0.010(2)
C20 0.052(4) 0.050(3) 0.038(3) -0.010(3) 0.002(3) 0.005(3)
C21 0.041(3) 0.049(3) 0.054(4) -0.015(3) -0.005(3) 0.016(3)
C22 0.031(3) 0.039(3) 0.023(2) -0.006(2) -0.0050(19) 0.004(2)
C23 0.028(3) 0.041(3) 0.034(3) -0.008(2) -0.006(2) 0.009(2)
C24 0.038(3) 0.059(4) 0.040(3) -0.015(3) -0.001(2) -0.002(3)
C25 0.033(3) 0.078(4) 0.046(3) -0.022(3) 0.005(3) 0.004(3)
C26 0.030(3) 0.046(3) 0.042(3) -0.011(2) -0.003(2) 0.010(2)
C27 0.039(3) 0.052(3) 0.046(3) -0.017(3) -0.004(3) 0.005(3)
C28 0.040(3) 0.066(4) 0.045(3) -0.027(3) -0.012(3) 0.010(3)
C29 0.041(4) 0.117(7) 0.075(5) -0.053(5) 0.003(3) 0.014(4)
C30 0.061(5) 0.108(6) 0.067(5) -0.039(4) 0.002(4) 0.028(4)
C31 0.067(5) 0.065(4) 0.058(4) -0.022(3) 0.007(3) 0.005(3)
C32 0.101(6) 0.054(4) 0.060(4) -0.010(3) 0.021(4) -0.004(4)
C33 0.098(6) 0.081(5) 0.076(5) -0.031(4) 0.026(5) -0.031(5)
C34 0.181(11) 0.073(6) 0.073(6) -0.029(5) 0.015(6) -0.037(6)
C35 0.057(4) 0.051(3) 0.039(3) 0.013(3) 0.006(3) -0.006(3)
C36 0.033(3) 0.040(3) 0.038(3) 0.011(2) 0.001(2) -0.002(2)
C37 0.042(3) 0.033(3) 0.047(3) 0.010(2) 0.001(2) -0.001(2)
C38 0.023(2) 0.031(3) 0.048(3) 0.005(2) 0.000(2) 0.0063(19)
C39 0.039(3) 0.032(3) 0.054(3) 0.000(2) 0.000(3) 0.005(2)
C40 0.044(3) 0.064(4) 0.034(3) 0.004(3) 0.006(2) 0.006(3)
C41 0.027(3) 0.042(3) 0.031(3) 0.000(2) 0.001(2) 0.001(2)
C42 0.046(3) 0.042(3) 0.037(3) 0.009(2) 0.005(2) -0.001(2)
C43 0.034(3) 0.032(3) 0.033(3) 0.004(2) -0.010(2) -0.001(2)
C44 0.045(3) 0.036(3) 0.050(3) 0.003(3) -0.007(3) -0.004(2)
C45 0.042(4) 0.060(4) 0.069(4) 0.005(3) 0.010(3) -0.012(3)
C46 0.023(3) 0.050(3) 0.045(3) 0.003(3) 0.001(2) -0.002(2)
C47 0.038(3) 0.060(4) 0.046(3) 0.002(3) 0.011(3) -0.005(3)
C48 0.030(3) 0.049(3) 0.043(3) -0.007(2) 0.002(2) 0.008(2)
C49 0.040(4) 0.074(5) 0.057(4) -0.022(3) 0.013(3) 0.001(3)
C50 0.037(3) 0.026(2) 0.042(3) -0.006(2) -0.009(2) 0.005(2)
C51 0.050(4) 0.047(3) 0.060(4) -0.019(3) -0.018(3) 0.024(3)
C52 0.069(4) 0.023(3) 0.059(4) 0.000(2) -0.003(3) -0.005(3)
C53 0.031(3) 0.031(3) 0.039(3) -0.006(2) -0.004(2) 0.008(2)
C54 0.045(3) 0.054(3) 0.049(3) -0.005(3) 0.010(3) 0.011(3)
C55 0.049(4) 0.043(3) 0.059(4) -0.019(3) -0.021(3) 0.008(3)
C56 0.017(2) 0.020(2) 0.027(2) 0.0079(17) -0.0050(17) -0.0008(16)
C57 0.018(2) 0.028(2) 0.029(2) -0.0003(18) -0.0020(18) 0.0015(17)
C58 0.033(3) 0.025(2) 0.033(3) 0.0051(19) 0.001(2) -0.0005(19)
C59 0.033(3) 0.036(3) 0.028(2) 0.002(2) 0.004(2) 0.001(2)
C60 0.028(3) 0.029(2) 0.028(2) 0.0015(19) -0.0017(19) -0.0008(19)
C61 0.039(3) 0.025(2) 0.036(3) 0.006(2) -0.001(2) 0.000(2)
C62 0.029(3) 0.027(2) 0.043(3) -0.001(2) 0.004(2) -0.0010(19)
C63 0.056(4) 0.034(3) 0.044(3) -0.001(2) 0.017(3) 0.002(2)
C64 0.064(4) 0.041(3) 0.046(3) -0.005(3) 0.010(3) -0.012(3)
C65 0.090(5) 0.047(4) 0.049(4) 0.003(3) 0.010(4) -0.004(3)
C66 0.126(8) 0.079(6) 0.067(5) 0.011(4) -0.023(5) -0.033(5)
C67 0.183(12) 0.087(7) 0.073(6) 0.006(5) -0.032(7) 0.004(7)
C68 0.254(18) 0.141(11) 0.138(11) 0.022(9) -0.110(12) -0.010(11)
C69 0.054(4) 0.069(4) 0.041(3) -0.010(3) 0.001(3) 0.017(3)
C70 0.029(3) 0.056(3) 0.035(3) -0.002(2) 0.000(2) 0.004(2)
C71 0.047(3) 0.066(4) 0.026(3) 0.002(3) 0.008(2) 0.005(3)
C72 0.031(3) 0.055(3) 0.032(3) 0.015(2) 0.000(2) -0.004(2)
C73 0.069(5) 0.073(5) 0.042(3) 0.021(3) 0.008(3) -0.003(4)
C74 0.054(6) 0.167(11) 0.069(8) 0.033(7) 0.007(5) -0.063(7)
F43 0.058(2) 0.113(4) 0.112(3) 0.012(3) 0.039(2) 0.006(2)
F44 0.058(2) 0.113(4) 0.112(3) 0.012(3) 0.039(2) 0.006(2)
F45 0.058(2) 0.113(4) 0.112(3) 0.012(3) 0.039(2) 0.006(2)
C74B 0.054(6) 0.167(11) 0.069(8) 0.033(7) 0.007(5) -0.063(7)
F43B 0.058(2) 0.113(4) 0.112(3) 0.012(3) 0.039(2) 0.006(2)
F44B 0.058(2) 0.113(4) 0.112(3) 0.012(3) 0.039(2) 0.006(2)
F45B 0.058(2) 0.113(4) 0.112(3) 0.012(3) 0.039(2) 0.006(2)
C75 0.028(3) 0.089(5) 0.055(4) 0.030(4) 0.005(3) -0.017(3)
C76 0.047(4) 0.059(4) 0.093(5) 0.043(4) -0.004(4) -0.028(3)
C77 0.057(4) 0.033(3) 0.072(4) 0.018(3) -0.026(3) -0.016(3)
C78 0.069(5) 0.037(4) 0.143(9) 0.032(5) -0.012(5) -0.012(3)
C79 0.136(8) 0.080(6) 0.047(4) -0.015(4) 0.035(5) -0.009(6)
C80 0.046(3) 0.049(3) 0.029(3) 0.002(2) 0.007(2) -0.001(3)
C81 0.060(4) 0.053(4) 0.041(3) 0.012(3) 0.017(3) -0.012(3)
C82 0.031(3) 0.029(2) 0.048(3) 0.012(2) 0.000(2) -0.004(2)
C83 0.065(5) 0.042(3) 0.080(5) 0.011(3) 0.018(4) -0.012(3)
C84 0.031(3) 0.027(2) 0.037(3) -0.006(2) -0.006(2) 0.0058(19)
C85 0.076(4) 0.029(3) 0.047(3) -0.002(2) 0.000(3) 0.010(3)
C86 0.032(3) 0.037(3) 0.052(3) -0.012(2) -0.009(2) 0.001(2)
C87 0.028(3) 0.035(3) 0.057(3) -0.021(2) -0.011(2) 0.007(2)
C88 0.055(4) 0.088(5) 0.076(5) -0.047(4) 0.028(4) -0.022(4)
C89 0.046(4) 0.041(3) 0.139(7) -0.028(4) -0.045(4) 0.020(3)
C90 0.028(3) 0.035(2) 0.022(2) -0.0059(19) -0.0046(18) 0.0019(19)
C91 0.026(3) 0.042(3) 0.031(3) 0.001(2) -0.007(2) 0.009(2)
C92 0.035(3) 0.036(3) 0.042(3) -0.002(2) -0.008(2) 0.007(2)
C93 0.047(4) 0.043(3) 0.055(4) -0.008(3) -0.005(3) 0.020(3)
C94 0.040(3) 0.037(3) 0.048(3) 0.000(2) -0.007(2) 0.001(2)
C95 0.050(4) 0.032(3) 0.069(4) -0.001(3) -0.014(3) -0.002(3)
C96 0.065(4) 0.026(3) 0.061(4) -0.006(3) -0.022(3) 0.007(3)
C97 0.104(8) 0.099(7) 0.123(9) -0.008(7) -0.009(7) -0.006(6)
C98 0.187(10) 0.041(4) 0.176(10) -0.033(5) -0.041(8) 0.038(5)
C99 0.207(11) 0.065(5) 0.163(9) -0.040(6) -0.036(8) 0.019(6)
C100 0.246(12) 0.132(8) 0.176(10) -0.035(8) -0.053(9) 0.007(9)
C101 0.247(14) 0.163(10) 0.205(12) -0.063(10) -0.068(11) 0.007(10)
C102 0.37(2) 0.28(2) 0.202(17) 0.027(17) -0.037(18) 0.02(2)
C103 0.067(5) 0.053(4) 0.068(5) -0.015(3) 0.029(4) 0.008(3)
C104 0.035(3) 0.044(3) 0.037(3) -0.010(2) 0.002(2) 0.003(2)
C105 0.053(4) 0.053(3) 0.039(3) 0.002(3) 0.012(3) 0.001(3)
C106 0.034(3) 0.040(3) 0.035(3) 0.002(2) -0.003(2) -0.003(2)
C107 0.064(4) 0.050(4) 0.050(4) 0.010(3) 0.001(3) -0.001(3)
C108 0.061(4) 0.067(4) 0.037(3) -0.007(3) 0.014(3) -0.008(3)
C109 0.029(3) 0.055(3) 0.031(3) -0.004(2) 0.008(2) -0.008(2)
C110 0.046(3) 0.047(3) 0.041(3) 0.004(2) 0.012(3) -0.017(3)
C111 0.034(3) 0.039(3) 0.048(3) -0.006(2) 0.009(2) -0.009(2)
C112 0.081(5) 0.044(3) 0.057(4) -0.004(3) 0.016(4) -0.021(3)
C113 0.037(3) 0.070(4) 0.045(3) 0.005(3) 0.009(3) 0.005(3)
C114 0.028(3) 0.052(3) 0.034(3) 0.000(2) 0.000(2) 0.006(2)
C115 0.037(3) 0.058(4) 0.040(3) -0.013(3) 0.009(2) 0.010(3)
C116 0.042(3) 0.040(3) 0.048(3) -0.006(2) -0.005(3) 0.014(2)
C117 0.057(4) 0.054(4) 0.075(5) -0.030(4) 0.006(4) 0.017(3)
C118 0.036(3) 0.026(2) 0.030(2) 0.0024(19) -0.002(2) -0.0077(19)
C119 0.056(4) 0.031(3) 0.051(3) 0.005(2) -0.020(3) -0.002(2)
C120 0.066(4) 0.048(3) 0.046(3) 0.001(3) 0.017(3) -0.021(3)
C121 0.036(3) 0.024(2) 0.032(3) 0.0003(19) -0.005(2) -0.0026(19)
C122 0.070(4) 0.036(3) 0.057(4) 0.009(3) -0.026(3) -0.020(3)
C123 0.079(5) 0.036(3) 0.044(3) -0.002(2) 0.013(3) 0.016(3)
C124 0.024(2) 0.025(2) 0.031(2) -0.0036(18) 0.0019(18) -0.0013(18)
C125 0.025(2) 0.024(2) 0.036(3) -0.0038(19) 0.002(2) -0.0025(18)
C126 0.033(3) 0.030(2) 0.043(3) -0.004(2) 0.005(2) -0.006(2)
C127 0.043(3) 0.034(3) 0.055(4) -0.014(2) 0.008(3) -0.008(2)
C128 0.033(3) 0.030(2) 0.041(3) 0.000(2) 0.007(2) -0.003(2)
C129 0.049(3) 0.033(3) 0.046(3) 0.007(2) 0.010(3) -0.005(2)
C130 0.052(4) 0.031(3) 0.067(4) 0.008(3) 0.015(3) -0.002(2)
C131 0.182(7) 0.050(2) 0.104(4) -0.001(2) 0.050(5) -0.007(3)
C132 0.182(7) 0.050(2) 0.104(4) -0.001(2) 0.050(5) -0.007(3)
C133 0.182(7) 0.050(2) 0.104(4) -0.001(2) 0.050(5) -0.007(3)
C134 0.182(7) 0.050(2) 0.104(4) -0.001(2) 0.050(5) -0.007(3)
C135 0.182(7) 0.050(2) 0.104(4) -0.001(2) 0.050(5) -0.007(3)
C136 0.182(7) 0.050(2) 0.104(4) -0.001(2) 0.050(5) -0.007(3)
C231 0.182(7) 0.050(2) 0.104(4) -0.001(2) 0.050(5) -0.007(3)
C232 0.182(7) 0.050(2) 0.104(4) -0.001(2) 0.050(5) -0.007(3)
C233 0.182(7) 0.050(2) 0.104(4) -0.001(2) 0.050(5) -0.007(3)
C234 0.182(7) 0.050(2) 0.104(4) -0.001(2) 0.050(5) -0.007(3)
C235 0.182(7) 0.050(2) 0.104(4) -0.001(2) 0.050(5) -0.007(3)
C236 0.182(7) 0.050(2) 0.104(4) -0.001(2) 0.050(5) -0.007(3)
C137 0.086(5) 0.036(3) 0.061(4) -0.014(3) 0.009(4) 0.003(3)
C138 0.037(3) 0.035(3) 0.050(3) -0.009(2) 0.010(2) -0.001(2)
C139 0.044(3) 0.035(3) 0.047(3) -0.017(2) 0.011(2) 0.005(2)
C140 0.027(3) 0.049(3) 0.038(3) -0.016(2) 0.010(2) 0.000(2)
C141 0.051(4) 0.056(4) 0.035(3) -0.015(3) 0.010(3) 0.001(3)
C142 0.039(3) 0.068(4) 0.060(4) -0.014(3) 0.015(3) 0.010(3)
C143 0.029(3) 0.056(3) 0.035(3) -0.014(2) 0.005(2) 0.001(2)
C144 0.037(3) 0.066(4) 0.042(3) -0.008(3) 0.018(2) -0.002(3)
C145 0.042(3) 0.047(3) 0.030(3) -0.005(2) 0.004(2) -0.009(2)
C146 0.060(4) 0.060(4) 0.046(3) 0.001(3) 0.020(3) -0.008(3)
C147 0.052(4) 0.043(3) 0.043(3) 0.005(3) 0.020(3) -0.005(3)
C148 0.028(3) 0.037(3) 0.030(2) 0.003(2) 0.002(2) 0.002(2)
C149 0.039(3) 0.045(3) 0.027(2) -0.005(2) 0.010(2) 0.003(2)
C150 0.027(3) 0.032(2) 0.027(2) -0.0027(19) -0.0012(19) 0.0050(19)
C151 0.045(3) 0.039(3) 0.044(3) -0.012(2) 0.012(3) 0.001(2)
C152 0.039(3) 0.034(3) 0.039(3) 0.004(2) 0.002(2) -0.006(2)
C153 0.042(3) 0.040(3) 0.079(5) 0.011(3) -0.001(3) -0.009(3)
C154 0.066(4) 0.056(4) 0.042(3) 0.009(3) 0.016(3) 0.003(3)
C155 0.030(3) 0.023(2) 0.046(3) 0.000(2) -0.001(2) -0.0038(19)
C156 0.061(4) 0.031(3) 0.068(4) -0.009(3) 0.012(3) -0.004(3)
C157 0.047(4) 0.037(3) 0.065(4) 0.017(3) -0.007(3) -0.006(3)
C158 0.020(2) 0.027(2) 0.033(2) -0.0081(19) 0.0028(18) 0.0010(18)
C159 0.033(3) 0.030(2) 0.029(2) 0.0035(19) -0.002(2) -0.003(2)
C160 0.028(3) 0.031(2) 0.045(3) 0.001(2) -0.002(2) 0.001(2)
C161 0.039(3) 0.031(3) 0.056(3) 0.004(2) -0.008(3) 0.003(2)
C162 0.034(3) 0.039(3) 0.037(3) 0.004(2) 0.003(2) 0.005(2)
C163 0.039(3) 0.051(3) 0.041(3) 0.008(3) 0.006(2) -0.005(3)
C164 0.053(4) 0.036(3) 0.043(3) 0.013(2) -0.007(3) -0.006(3)
C165 0.090(5) 0.036(3) 0.070(4) 0.013(3) -0.005(4) -0.002(3)
C166 0.115(6) 0.031(4) 0.070(4) 0.023(3) 0.004(5) 0.011(4)
C167 0.163(7) 0.039(5) 0.072(4) 0.029(4) 0.009(5) 0.021(5)
C168 0.219(12) 0.083(8) 0.073(8) 0.038(7) 0.020(9) 0.011(9)
C169 0.253(14) 0.101(11) 0.070(10) 0.013(10) 0.019(11) -0.007(12)
C170 0.32(2) 0.108(17) 0.108(17) 0.001(15) -0.032(19) -0.028(19)
C265 0.090(5) 0.036(3) 0.070(4) 0.013(3) -0.005(4) -0.002(3)
C266 0.115(6) 0.031(4) 0.070(4) 0.023(3) 0.004(5) 0.011(4)
C267 0.163(7) 0.039(5) 0.072(4) 0.029(4) 0.009(5) 0.021(5)
C268 0.196(11) 0.063(7) 0.067(7) 0.025(6) 0.022(8) 0.012(8)
C269 0.251(14) 0.076(9) 0.086(9) 0.035(8) 0.034(10) -0.023(10)
C270 0.27(2) 0.154(16) 0.059(11) 0.004(12) 0.007(13) -0.030(16)
C171 0.071(4) 0.027(3) 0.052(4) -0.007(2) 0.008(3) 0.007(3)
C172 0.038(3) 0.026(2) 0.047(3) -0.004(2) 0.007(2) 0.003(2)
C173 0.049(3) 0.027(2) 0.045(3) -0.011(2) 0.008(3) 0.000(2)
C174 0.025(3) 0.033(3) 0.039(3) -0.009(2) 0.005(2) -0.0017(19)
C175 0.034(3) 0.043(3) 0.039(3) -0.013(2) 0.004(2) -0.001(2)
C176 0.047(4) 0.020(2) 0.083(5) 0.007(3) 0.021(3) 0.006(2)
C177 0.029(3) 0.023(2) 0.044(3) 0.002(2) 0.002(2) 0.0033(19)
C178 0.033(3) 0.026(2) 0.058(3) 0.005(2) 0.013(2) 0.010(2)
C179 0.031(3) 0.031(3) 0.038(3) -0.005(2) 0.007(2) 0.003(2)
C180 0.042(3) 0.045(3) 0.063(4) -0.001(3) 0.026(3) 0.007(3)
C181 0.056(4) 0.037(3) 0.036(3) 0.002(2) 0.012(3) -0.008(3)
C182 0.032(3) 0.027(2) 0.033(3) 0.0036(19) 0.006(2) -0.0003(19)
C183 0.044(3) 0.032(2) 0.032(3) -0.001(2) 0.014(2) 0.001(2)
C184 0.038(3) 0.026(2) 0.036(3) -0.004(2) 0.008(2) 0.001(2)
C185 0.090(5) 0.038(3) 0.038(3) -0.010(3) 0.021(3) -0.013(3)
N1 0.027(2) 0.032(2) 0.038(2) -0.0016(18) -0.0027(18) 0.0039(17)
N2 0.030(2) 0.037(2) 0.029(2) -0.0077(17) -0.0053(17) 0.0088(17)
N3 0.024(2) 0.0269(19) 0.031(2) 0.0010(16) -0.0053(16) 0.0024(15)
N4 0.024(2) 0.0280(19) 0.030(2) 0.0019(16) -0.0011(16) 0.0006(15)
N5 0.020(2) 0.031(2) 0.035(2) -0.0015(17) -0.0044(16) 0.0062(15)
N6 0.023(2) 0.037(2) 0.036(2) -0.0103(18) -0.0081(17) 0.0068(17)
N7 0.027(2) 0.0288(19) 0.027(2) -0.0028(16) -0.0013(16) -0.0057(16)
N8 0.028(2) 0.0255(19) 0.027(2) -0.0014(15) 0.0009(16) -0.0015(15)
N9 0.025(2) 0.029(2) 0.036(2) -0.0012(17) 0.0015(17) 0.0005(16)
N10 0.027(2) 0.0238(19) 0.034(2) -0.0006(16) 0.0021(17) 0.0011(15)
O1 0.0291(18) 0.0257(16) 0.046(2) -0.0015(14) 0.0087(15) -0.0008(13)
O2 0.034(2) 0.0316(18) 0.051(2) 0.0151(16) 0.0142(16) 0.0058(15)
O3 0.032(2) 0.0275(18) 0.077(3) -0.0002(18) 0.0158(19) -0.0046(15)
O4 0.039(2) 0.0311(18) 0.0355(19) -0.0026(15) 0.0015(15) 0.0009(15)
O5 0.0309(19) 0.0334(18) 0.046(2) 0.0087(16) 0.0074(16) 0.0040(15)
O6 0.0305(19) 0.041(2) 0.0376(19) 0.0016(15) 0.0030(15) -0.0085(15)
O7 0.038(2) 0.0291(17) 0.0392(19) -0.0013(14) 0.0077(15) -0.0121(14)
O8 0.0260(18) 0.0345(18) 0.040(2) 0.0015(15) -0.0003(15) 0.0002(14)
O9 0.046(3) 0.084(3) 0.058(3) -0.041(2) 0.000(2) 0.012(2)
O10 0.0267(18) 0.0439(19) 0.0307(18) -0.0087(15) -0.0067(14) 0.0030(15)
O11 0.036(2) 0.0362(19) 0.0310(18) 0.0022(15) -0.0004(15) -0.0012(15)
O12 0.0339(19) 0.0273(17) 0.0383(19) -0.0002(14) 0.0038(15) 0.0044(14)
O13 0.0289(18) 0.0349(17) 0.0283(17) 0.0012(14) 0.0041(14) 0.0032(14)
O14 0.0309(18) 0.0341(17) 0.0302(18) -0.0021(14) -0.0044(14) 0.0037(14)
O15 0.0287(19) 0.0390(19) 0.042(2) -0.0035(16) 0.0034(16) 0.0003(15)
O16 0.033(2) 0.0384(19) 0.039(2) -0.0036(15) 0.0092(16) 0.0016(15)
O17 0.0282(18) 0.0319(17) 0.0319(18) 0.0037(14) -0.0092(14) 0.0021(14)
O18 0.051(2) 0.0271(17) 0.045(2) -0.0015(15) 0.0135(18) 0.0048(16)
O19 0.0251(17) 0.0367(18) 0.0269(16) 0.0042(14) -0.0055(13) 0.0005(14)
O20 0.0331(19) 0.0408(19) 0.0303(18) 0.0012(15) 0.0016(15) 0.0051(15)
O21 0.038(2) 0.041(2) 0.0345(19) 0.0104(15) 0.0036(16) 0.0018(16)
O22 0.0272(19) 0.064(3) 0.042(2) 0.0106(19) 0.0039(16) -0.0067(18)
O23 0.040(2) 0.0315(18) 0.048(2) 0.0069(16) -0.0052(17) -0.0084(16)
O24 0.0267(17) 0.0336(17) 0.0295(17) 0.0011(14) 0.0003(14) 0.0016(14)
O25 0.0276(18) 0.0267(16) 0.0369(19) 0.0045(14) 0.0011(14) -0.0025(13)
O26 0.0236(17) 0.0312(17) 0.0356(18) 0.0032(14) -0.0044(14) 0.0042(13)
O27 0.108(5) 0.051(3) 0.095(4) -0.020(3) -0.018(3) 0.037(3)
O28 0.0198(17) 0.044(2) 0.041(2) -0.0115(16) -0.0073(14) 0.0034(14)
O29 0.0292(18) 0.0323(17) 0.0327(18) -0.0077(14) -0.0008(14) 0.0049(14)
O30 0.0311(19) 0.0347(18) 0.0331(18) -0.0015(14) -0.0013(15) 0.0003(14)
O31 0.035(2) 0.0375(19) 0.0330(19) -0.0083(15) 0.0007(15) -0.0006(15)
O32 0.039(2) 0.0316(18) 0.0372(19) -0.0055(15) 0.0050(16) -0.0051(15)
O33 0.0299(19) 0.044(2) 0.043(2) -0.0085(17) 0.0035(16) 0.0008(16)
O34 0.039(2) 0.0325(18) 0.045(2) -0.0056(16) 0.0071(17) 0.0100(15)
O35 0.0304(18) 0.0356(18) 0.0322(18) -0.0032(14) -0.0052(14) -0.0060(14)
O36 0.114(4) 0.028(2) 0.066(3) 0.0006(19) 0.026(3) -0.003(2)
O37 0.0328(19) 0.0323(17) 0.0259(16) -0.0026(13) -0.0025(14) 0.0021(14)
O38 0.043(2) 0.0310(18) 0.040(2) -0.0088(15) 0.0075(16) -0.0007(15)
O39 0.040(2) 0.041(2) 0.0302(18) -0.0126(15) 0.0090(15) -0.0015(16)
O40 0.034(2) 0.044(2) 0.042(2) -0.0077(16) 0.0085(16) 0.0032(16)
O41 0.037(2) 0.0402(19) 0.0352(19) -0.0054(15) 0.0114(16) -0.0069(15)
O42 0.0299(18) 0.0330(17) 0.0280(17) 0.0000(14) 0.0049(14) -0.0012(14)
O43 0.0271(17) 0.0297(17) 0.0296(17) -0.0063(13) 0.0053(14) 0.0018(13)
O44 0.0241(18) 0.0384(19) 0.0358(19) -0.0038(15) 0.0007(14) -0.0002(14)
O45 0.072(3) 0.039(2) 0.072(3) 0.022(2) 0.004(2) -0.007(2)
O46 0.0254(18) 0.0277(17) 0.0412(19) -0.0029(14) -0.0002(14) 0.0013(13)
O47 0.037(2) 0.0248(16) 0.0375(19) -0.0033(14) 0.0018(15) 0.0018(14)
O48 0.0334(19) 0.0228(15) 0.0355(18) -0.0057(13) 0.0092(14) -0.0024(13)
O49 0.0292(18) 0.0209(15) 0.0383(18) 0.0034(13) 0.0069(14) 0.0024(13)
O50 0.0319(19) 0.0302(18) 0.0394(19) -0.0001(14) 0.0104(15) 0.0008(14)
O51 0.043(2) 0.0265(17) 0.0307(18) -0.0004(14) 0.0091(15) -0.0044(14)
O52 0.040(2) 0.0273(17) 0.0318(18) -0.0044(14) 0.0079(15) -0.0033(14)
O53 0.0315(18) 0.0241(16) 0.0378(19) -0.0047(14) 0.0079(14) -0.0008(13)
F1 0.159(6) 0.123(5) 0.131(5) 0.048(4) 0.087(4) -0.012(4)
F2 0.111(5) 0.311(10) 0.082(4) 0.048(5) 0.014(3) 0.091(6)
F3 0.280(9) 0.074(3) 0.076(3) 0.031(3) 0.084(4) 0.032(4)
F7 0.082(3) 0.092(3) 0.069(2) -0.0195(18) 0.021(2) 0.022(2)
F8 0.082(3) 0.092(3) 0.069(2) -0.0195(18) 0.021(2) 0.022(2)
F9 0.082(3) 0.092(3) 0.069(2) -0.0195(18) 0.021(2) 0.022(2)
F7B 0.082(3) 0.092(3) 0.069(2) -0.0195(18) 0.021(2) 0.022(2)
F8B 0.082(3) 0.092(3) 0.069(2) -0.0195(18) 0.021(2) 0.022(2)
F9B 0.082(3) 0.092(3) 0.069(2) -0.0195(18) 0.021(2) 0.022(2)
F13 0.0350(19) 0.057(2) 0.082(3) -0.0078(19) 0.0186(18) -0.0103(16)
F14 0.045(2) 0.059(2) 0.180(5) 0.049(3) 0.030(3) -0.0136(19)
F15 0.076(3) 0.330(9) 0.040(2) 0.009(4) 0.013(2) -0.105(5)
F16 0.113(4) 0.092(3) 0.078(3) -0.037(3) -0.011(3) 0.017(3)
F17 0.181(5) 0.041(2) 0.090(3) 0.012(2) 0.041(3) 0.022(3)
F18 0.082(3) 0.041(2) 0.238(7) -0.041(3) 0.083(4) -0.021(2)
F19 0.166(5) 0.064(3) 0.047(2) 0.025(2) -0.004(3) -0.031(3)
F20 0.082(3) 0.145(4) 0.046(2) 0.014(3) 0.026(2) 0.029(3)
F21 0.075(3) 0.076(3) 0.0388(19) 0.0104(18) -0.0087(18) -0.008(2)
F22 0.075(3) 0.0418(19) 0.070(2) -0.0147(17) 0.027(2) -0.0034(17)
F23 0.063(2) 0.0285(16) 0.069(2) 0.0096(15) -0.0066(18) 0.0025(15)
F24 0.050(2) 0.0409(18) 0.085(3) -0.0047(18) -0.0185(19) -0.0007(15)
F25 0.062(2) 0.077(3) 0.064(2) 0.023(2) 0.0306(19) 0.034(2)
F26 0.071(3) 0.073(2) 0.046(2) 0.0171(18) 0.0257(18) 0.013(2)
F27 0.077(3) 0.111(3) 0.065(3) -0.047(3) 0.022(2) -0.017(3)
F28 0.065(3) 0.0340(18) 0.136(4) 0.008(2) -0.055(3) 0.0053(17)
F29 0.110(3) 0.0392(19) 0.056(2) 0.0094(17) 0.016(2) -0.006(2)
F30 0.065(2) 0.0363(17) 0.056(2) -0.0101(15) 0.0068(17) 0.0012(15)
F31 0.062(3) 0.046(2) 0.273(8) 0.034(4) 0.023(4) -0.009(2)
F32 0.071(3) 0.098(3) 0.081(3) -0.006(3) -0.008(2) -0.042(2)
F33 0.117(4) 0.114(4) 0.080(3) -0.020(3) 0.052(3) -0.072(3)
F34 0.070(3) 0.054(2) 0.087(3) -0.027(2) 0.024(2) -0.0010(19)
F35 0.088(3) 0.124(4) 0.050(2) -0.031(2) -0.005(2) 0.022(3)
F36 0.061(3) 0.094(3) 0.105(3) -0.041(3) 0.049(2) -0.007(2)
F37 0.042(2) 0.076(3) 0.093(3) -0.012(2) 0.013(2) 0.0169(19)
F38 0.065(3) 0.056(2) 0.093(3) -0.026(2) 0.016(2) 0.0045(19)
F39 0.127(4) 0.123(4) 0.044(2) -0.031(2) -0.002(2) 0.047(3)
F40 0.082(3) 0.115(4) 0.059(2) 0.046(2) 0.026(2) 0.001(3)
F41 0.080(3) 0.097(3) 0.047(2) 0.029(2) 0.002(2) 0.030(2)
F42 0.169(5) 0.062(3) 0.067(3) 0.033(2) -0.003(3) -0.026(3)
F46 0.094(4) 0.045(3) 0.292(9) -0.009(4) -0.007(5) -0.028(3)
F47 0.131(5) 0.047(3) 0.164(6) -0.016(3) 0.009(4) 0.002(3)
F48 0.123(4) 0.054(3) 0.153(5) 0.035(3) -0.037(4) 0.013(3)
F49 0.221(7) 0.123(4) 0.075(3) -0.010(3) 0.098(4) -0.025(4)
F50 0.337(13) 0.138(6) 0.123(6) 0.001(5) 0.131(7) 0.097(7)
F51 0.231(9) 0.249(9) 0.082(4) -0.106(6) 0.056(5) -0.104(8)
F52 0.085(3) 0.0401(16) 0.092(3) 0.0053(18) 0.009(2) -0.0259(16)
F53 0.085(3) 0.0401(16) 0.092(3) 0.0053(18) 0.009(2) -0.0259(16)
F54 0.085(3) 0.0401(16) 0.092(3) 0.0053(18) 0.009(2) -0.0259(16)
F52B 0.085(3) 0.0401(16) 0.092(3) 0.0053(18) 0.009(2) -0.0259(16)
F53B 0.085(3) 0.0401(16) 0.092(3) 0.0053(18) 0.009(2) -0.0259(16)
F54B 0.085(3) 0.0401(16) 0.092(3) 0.0053(18) 0.009(2) -0.0259(16)
F55 0.199(6) 0.080(3) 0.119(4) -0.001(3) 0.117(5) 0.033(4)
F56 0.119(4) 0.071(3) 0.128(4) -0.056(3) 0.044(3) -0.007(3)
F57 0.093(4) 0.129(5) 0.138(5) -0.037(4) 0.000(3) 0.076(4)
F58 0.138(4) 0.054(2) 0.074(3) 0.012(2) -0.008(3) -0.039(3)
F59 0.129(4) 0.076(3) 0.064(3) 0.020(2) 0.039(3) -0.003(3)
F60 0.079(3) 0.091(3) 0.115(4) 0.064(3) 0.000(3) 0.015(3)
F61 0.096(4) 0.209(6) 0.060(3) -0.044(3) 0.019(3) 0.052(4)
F62 0.115(4) 0.079(3) 0.042(2) -0.0219(19) 0.003(2) -0.036(3)
F63 0.152(5) 0.084(3) 0.034(2) 0.004(2) 0.013(2) -0.030(3)
F64 0.116(4) 0.0349(19) 0.083(3) -0.0161(19) 0.042(3) -0.014(2)
F65 0.122(4) 0.043(2) 0.072(3) 0.0128(19) 0.007(3) -0.017(2)
F66 0.088(3) 0.064(2) 0.079(3) -0.004(2) 0.004(2) -0.045(2)
F67 0.060(3) 0.129(4) 0.197(6) 0.121(5) 0.021(3) 0.008(3)
F68 0.045(2) 0.080(3) 0.058(2) -0.0046(19) 0.0070(17) -0.0184(18)
F69 0.070(3) 0.161(5) 0.093(3) -0.063(3) 0.053(3) -0.038(3)
F70 0.113(4) 0.042(2) 0.128(4) -0.020(2) 0.041(3) 0.000(2)
F71 0.076(3) 0.064(3) 0.151(5) -0.045(3) 0.035(3) 0.017(2)
F72 0.119(4) 0.082(3) 0.114(4) -0.063(3) -0.043(3) 0.020(3)
F73 0.103(4) 0.051(3) 0.169(6) 0.002(3) -0.022(4) 0.029(3)
F74 0.154(4) 0.038(2) 0.067(3) -0.0201(18) 0.022(3) -0.007(2)
F75 0.153(5) 0.043(2) 0.065(3) 0.0021(19) 0.035(3) -0.001(2)
F76 0.074(3) 0.161(5) 0.047(2) -0.029(3) 0.030(2) -0.043(3)
F77 0.080(3) 0.063(2) 0.044(2) -0.0291(17) 0.0002(18) 0.0077(19)
F78 0.110(3) 0.059(2) 0.0347(18) -0.0049(16) 0.011(2) 0.015(2)
F79 0.056(3) 0.093(3) 0.196(6) -0.088(4) 0.010(3) 0.014(2)
F80 0.073(3) 0.135(4) 0.068(3) 0.007(3) 0.039(2) 0.046(3)
F81 0.047(2) 0.082(3) 0.075(3) 0.007(2) 0.0173(19) 0.0225(19)
F82 0.078(3) 0.082(3) 0.128(4) 0.031(3) 0.052(3) -0.013(2)
F83 0.132(4) 0.105(4) 0.054(3) 0.031(2) -0.014(3) -0.028(3)
F84 0.109(4) 0.050(2) 0.078(3) 0.011(2) 0.035(3) -0.003(2)
F85 0.054(2) 0.062(2) 0.053(2) -0.0012(17) 0.0293(17) -0.0052(17)
F86 0.094(3) 0.104(3) 0.068(3) -0.028(2) 0.039(2) -0.066(3)
F87 0.085(3) 0.088(3) 0.115(4) 0.069(3) 0.053(3) 0.030(2)
F88 0.108(3) 0.0357(18) 0.074(3) -0.0003(18) 0.009(2) 0.020(2)
F89 0.092(3) 0.056(2) 0.056(2) -0.0275(18) 0.033(2) -0.003(2)
F90 0.050(2) 0.064(2) 0.135(4) -0.062(3) 0.021(2) -0.0149(19)
F91 0.192(6) 0.0296(19) 0.072(3) 0.0019(19) -0.015(3) -0.022(3)
F92 0.112(3) 0.0330(17) 0.064(2) 0.0068(16) 0.032(2) 0.0032(19)
F93 0.099(4) 0.051(2) 0.121(4) 0.030(2) 0.029(3) 0.038(2)
F94 0.057(2) 0.075(2) 0.0416(19) -0.0050(17) 0.0118(16) -0.0250(19)
F95 0.108(3) 0.047(2) 0.044(2) -0.0191(16) 0.011(2) 0.007(2)
F96 0.042(2) 0.106(3) 0.0419(19) -0.0040(19) 0.0017(15) 0.017(2)
F97 0.123(4) 0.044(2) 0.259(7) 0.057(3) 0.143(5) 0.025(2)
F98 0.065(3) 0.083(3) 0.180(5) 0.090(4) 0.019(3) 0.014(2)
F99 0.207(7) 0.080(3) 0.132(5) -0.008(3) 0.011(5) -0.099(4)
F100 0.085(3) 0.147(5) 0.063(3) -0.023(3) 0.038(2) 0.015(3)
F101 0.047(2) 0.054(2) 0.144(4) -0.009(2) 0.051(2) -0.0064(18)
F102 0.048(2) 0.056(2) 0.121(4) 0.011(2) 0.040(2) 0.0227(18)
F103 0.095(3) 0.062(2) 0.0339(18) 0.0076(16) 0.0114(18) -0.027(2)
F104 0.048(2) 0.065(2) 0.062(2) 0.0066(18) 0.0169(17) -0.0138(17)
F105 0.078(3) 0.0289(16) 0.062(2) 0.0104(15) 0.0209(19) -0.0005(16)
F106 0.119(4) 0.052(2) 0.066(3) -0.0294(19) 0.048(2) -0.019(2)
F107 0.193(5) 0.0253(18) 0.066(3) -0.0090(17) 0.040(3) -0.006(2)
F108 0.094(3) 0.097(3) 0.074(3) -0.038(3) 0.005(3) -0.043(3)
C186 0.050(4) 0.077(5) 0.081(5) -0.014(4) 0.002(4) -0.002(4)
Cl1 0.0622(12) 0.0921(15) 0.1082(17) 0.0326(13) 0.0050(11) 0.0073(10)
Cl2 0.0739(14) 0.0857(15) 0.153(2) -0.0406(15) 0.0033(14) -0.0029(12)
Cl3 0.154(3) 0.0871(16) 0.1014(18) 0.0139(14) 0.0422(17) -0.0084(16)
C501 0.23(2) 0.22(2) 0.21(2) 0.002(16) 0.073(17) 0.039(17)
C502 0.103(13) 0.44(4) 0.24(2) 0.00(3) 0.045(14) -0.07(2)
C503 0.135(14) 0.23(2) 0.181(17) 0.013(15) 0.064(13) -0.006(14)
C504 0.133(14) 0.28(2) 0.152(15) 0.105(16) 0.042(12) -0.028(15)
C507 0.29(3) 0.27(3) 0.147(16) 0.095(17) -0.035(16) -0.03(2)
C505 0.129(11) 0.202(16) 0.121(11) 0.076(11) 0.032(9) -0.008(11)
C506 0.177(16) 0.151(14) 0.23(2) 0.104(15) 0.084(15) 0.037(12)

loop_
_atom_type_symbol
_atom_type_description
_atom_type_scat_dispersion_real
_atom_type_scat_dispersion_imag
_atom_type_scat_source
Tb Tb -0.1723 4.1537 'International Tables Vol C Tables 4.2.6.8 and 6.1.1.4'
C C 0.0033 0.0016 'International Tables Vol C Tables 4.2.6.8 and 6.1.1.4'
H H 0.0000 0.0000 'International Tables Vol C Tables 4.2.6.8 and 6.1.1.4'
N N 0.0061 0.0033 'International Tables Vol C Tables 4.2.6.8 and 6.1.1.4'
O O 0.0106 0.0060 'International Tables Vol C Tables 4.2.6.8 and 6.1.1.4'
F F 0.0171 0.0103 'International Tables Vol C Tables 4.2.6.8 and 6.1.1.4'
Cl Cl 0.1484 0.1585 'International Tables Vol C Tables 4.2.6.8 and 6.1.1.4'

loop_
_geom_angle_atom_site_label_1
_geom_angle_atom_site_label_2
_geom_angle_atom_site_label_3
_geom_angle
_geom_angle_site_symmetry_1
_geom_angle_site_symmetry_3
_geom_angle_publ_flag
O4 Tb1 O5 72.75(12) . . ?
O4 Tb1 O3 74.15(13) . . ?
O5 Tb1 O3 124.40(14) . . ?
O4 Tb1 O6 75.63(12) . . ?
O5 Tb1 O6 75.21(12) . . ?
O3 Tb1 O6 135.28(12) . . ?
O4 Tb1 O8 89.66(12) . . ?
O5 Tb1 O8 146.53(12) . . ?
O3 Tb1 O8 74.75(12) . . ?
O6 Tb1 O8 72.90(12) . . ?
O4 Tb1 O2 145.18(12) . . ?
O5 Tb1 O2 135.89(12) . . ?
O3 Tb1 O2 72.29(13) . . ?
O6 Tb1 O2 124.44(12) . . ?
O8 Tb1 O2 72.90(12) . . ?
O4 Tb1 O7 139.03(11) . . ?
O5 Tb1 O7 73.60(12) . . ?
O3 Tb1 O7 145.97(12) . . ?
O6 Tb1 O7 73.74(12) . . ?
O8 Tb1 O7 106.37(12) . . ?
O2 Tb1 O7 75.64(12) . . ?
O4 Tb1 O1 107.74(12) . . ?
O5 Tb1 O1 70.79(12) . . ?
O3 Tb1 O1 78.59(12) . . ?
O6 Tb1 O1 142.64(12) . . ?
O8 Tb1 O1 142.63(12) . . ?
O2 Tb1 O1 74.34(12) . . ?
O7 Tb1 O1 82.14(11) . . ?
O13 Tb2 O12 76.74(12) . . ?
O13 Tb2 O16 147.71(12) . . ?
O12 Tb2 O16 135.45(12) . . ?
O13 Tb2 O11 122.89(12) . . ?
O12 Tb2 O11 72.77(12) . . ?
O16 Tb2 O11 75.15(12) . . ?
O13 Tb2 O14 73.53(11) . . ?
O12 Tb2 O14 147.80(12) . . ?
O16 Tb2 O14 75.45(12) . . ?
O11 Tb2 O14 135.09(11) . . ?
O13 Tb2 O15 133.68(12) . . ?
O12 Tb2 O15 72.05(12) . . ?
O16 Tb2 O15 72.09(12) . . ?
O11 Tb2 O15 78.91(12) . . ?
O14 Tb2 O15 122.15(12) . . ?
O13 Tb2 O17 74.12(12) . . ?
O12 Tb2 O17 111.46(11) . . ?
O16 Tb2 O17 87.92(12) . . ?
O11 Tb2 O17 73.94(11) . . ?
O14 Tb2 O17 71.80(11) . . ?
O15 Tb2 O17 149.67(12) . . ?
O13 Tb2 O10 72.03(11) . . ?
O12 Tb2 O10 87.47(12) . . ?
O16 Tb2 O10 106.43(12) . . ?
O11 Tb2 O10 149.75(12) . . ?
O14 Tb2 O10 71.91(11) . . ?
O15 Tb2 O10 73.22(12) . . ?
O17 Tb2 O10 135.77(12) . . ?
O23 Tb3 O25 146.23(13) . . ?
O23 Tb3 O20 139.08(13) . . ?
O25 Tb3 O20 74.55(12) . . ?
O23 Tb3 O24 73.43(12) . . ?
O25 Tb3 O24 73.41(11) . . ?
O20 Tb3 O24 147.26(12) . . ?
O23 Tb3 O21 75.14(13) . . ?
O25 Tb3 O21 126.21(12) . . ?
O20 Tb3 O21 72.60(12) . . ?
O24 Tb3 O21 133.94(12) . . ?
O23 Tb3 O22 72.79(14) . . ?
O25 Tb3 O22 133.32(13) . . ?
O20 Tb3 O22 75.39(13) . . ?
O24 Tb3 O22 124.06(12) . . ?
O21 Tb3 O22 75.74(12) . . ?
O23 Tb3 O19 91.74(12) . . ?
O25 Tb3 O19 72.88(11) . . ?
O20 Tb3 O19 103.15(11) . . ?
O24 Tb3 O19 73.56(11) . . ?
O21 Tb3 O19 74.65(12) . . ?
O22 Tb3 O19 149.27(12) . . ?
O23 Tb3 O26 101.27(12) . . ?
O25 Tb3 O26 74.16(11) . . ?
O20 Tb3 O26 93.02(11) . . ?
O24 Tb3 O26 71.90(11) . . ?
O21 Tb3 O26 147.73(12) . . ?
O22 Tb3 O26 72.66(12) . . ?
O19 Tb3 O26 137.53(11) . . ?
O32 Tb4 O34 138.68(13) . . ?
O32 Tb4 O30 145.70(12) . . ?
O34 Tb4 O30 75.61(12) . . ?
O32 Tb4 O31 72.58(12) . . ?
O34 Tb4 O31 72.88(12) . . ?
O30 Tb4 O31 134.24(12) . . ?
O32 Tb4 O29 73.22(12) . . ?
O34 Tb4 O29 147.24(12) . . ?
O30 Tb4 O29 73.02(12) . . ?
O31 Tb4 O29 125.07(11) . . ?
O32 Tb4 O28 93.83(12) . . ?
O34 Tb4 O28 104.02(12) . . ?
O30 Tb4 O28 71.52(12) . . ?
O31 Tb4 O28 148.37(12) . . ?
O29 Tb4 O28 74.73(11) . . ?
O32 Tb4 O33 77.22(12) . . ?
O34 Tb4 O33 73.22(13) . . ?
O30 Tb4 O33 124.16(12) . . ?
O31 Tb4 O33 76.41(12) . . ?
O29 Tb4 O33 133.82(12) . . ?
O28 Tb4 O33 72.72(12) . . ?
O32 Tb4 O35 99.20(12) . . ?
O34 Tb4 O35 92.47(12) . . ?
O30 Tb4 O35 75.04(11) . . ?
O31 Tb4 O35 74.08(12) . . ?
O29 Tb4 O35 70.56(11) . . ?
O28 Tb4 O35 137.25(12) . . ?
O33 Tb4 O35 149.91(12) . . ?
O38 Tb5 O41 138.28(12) . . ?
O38 Tb5 O39 73.69(12) . . ?
O41 Tb5 O39 75.10(12) . . ?
O38 Tb5 O42 73.32(12) . . ?
O41 Tb5 O42 148.14(12) . . ?
O39 Tb5 O42 122.32(12) . . ?
O38 Tb5 O43 145.17(12) . . ?
O41 Tb5 O43 75.86(11) . . ?
O39 Tb5 O43 135.31(12) . . ?
O42 Tb5 O43 73.68(11) . . ?
O38 Tb5 O37 105.53(12) . . ?
O41 Tb5 O37 91.23(12) . . ?
O39 Tb5 O37 73.49(12) . . ?
O42 Tb5 O37 71.64(11) . . ?
O43 Tb5 O37 73.95(11) . . ?
O38 Tb5 O40 73.50(13) . . ?
O41 Tb5 O40 72.74(13) . . ?
O39 Tb5 O40 76.33(12) . . ?
O42 Tb5 O40 134.08(12) . . ?
O43 Tb5 O40 125.06(12) . . ?
O37 Tb5 O40 148.62(12) . . ?
O38 Tb5 O44 89.11(12) . . ?
O41 Tb5 O44 104.36(12) . . ?
O39 Tb5 O44 149.00(12) . . ?
O42 Tb5 O44 74.54(11) . . ?
O43 Tb5 O44 71.60(11) . . ?
O37 Tb5 O44 136.99(11) . . ?
O40 Tb5 O44 74.09(12) . . ?
O51 Tb6 O50 77.33(12) . . ?
O51 Tb6 O52 72.52(11) . . ?
O50 Tb6 O52 74.53(12) . . ?
O51 Tb6 O47 72.21(12) . . ?
O50 Tb6 O47 138.59(12) . . ?
O52 Tb6 O47 120.19(11) . . ?
O51 Tb6 O49 142.76(11) . . ?
O50 Tb6 O49 73.88(11) . . ?
O52 Tb6 O49 77.37(11) . . ?
O47 Tb6 O49 143.88(12) . . ?
O51 Tb6 O46 83.93(12) . . ?
O50 Tb6 O46 73.72(11) . . ?
O52 Tb6 O46 143.79(12) . . ?
O47 Tb6 O46 75.74(11) . . ?
O49 Tb6 O46 109.58(11) . . ?
O51 Tb6 O48 140.52(11) . . ?
O50 Tb6 O48 122.73(12) . . ?
O52 Tb6 O48 141.67(11) . . ?
O47 Tb6 O48 71.72(11) . . ?
O49 Tb6 O48 76.12(11) . . ?
O46 Tb6 O48 72.17(11) . . ?
O51 Tb6 O53 112.00(12) . . ?
O50 Tb6 O53 137.84(11) . . ?
O52 Tb6 O53 70.14(11) . . ?
O47 Tb6 O53 80.60(11) . . ?
O49 Tb6 O53 76.58(11) . . ?
O46 Tb6 O53 145.75(11) . . ?
O48 Tb6 O53 77.12(11) . . ?
F2 C1 F3 112.4(9) . . ?
F2 C1 F1 101.5(6) . . ?
F3 C1 F1 104.3(7) . . ?
F2 C1 C2 112.5(6) . . ?
F3 C1 C2 113.7(5) . . ?
F1 C1 C2 111.4(8) . . ?
O2 C2 C3 128.3(6) . . ?
O2 C2 C1 114.1(6) . . ?
C3 C2 C1 117.6(5) . . ?
C2 C3 C4 121.1(5) . . ?
O3 C4 C3 127.9(6) . . ?
O3 C4 C5 118.8(8) . . ?
C3 C4 C5 113.2(8) . . ?
O3 C4 C5B 108.5(9) . . ?
C3 C4 C5B 122.8(8) . . ?
F4 C5 F6 106.7(10) . . ?
F4 C5 F5 107.2(11) . . ?
F6 C5 F5 107.8(12) . . ?
F4 C5 C4 113.7(13) . . ?
F6 C5 C4 107.8(10) . . ?
F5 C5 C4 113.3(11) . . ?
F4B C5B F5B 108.1(13) . . ?
F4B C5B F6B 105.1(12) . . ?
F5B C5B F6B 107.7(14) . . ?
F4B C5B C4 112.5(15) . . ?
F5B C5B C4 109.0(14) . . ?
F6B C5B C4 114.0(13) . . ?
F9 C6 F8 112.3(6) . . ?
F9B C6 F8B 112.2(9) . . ?
F9 C6 F7 105.5(6) . . ?
F8 C6 F7 101.9(6) . . ?
F9B C6 F7B 98.5(8) . . ?
F8B C6 F7B 94.8(7) . . ?
F9 C6 C7 116.5(6) . . ?
F9B C6 C7 123.9(8) . . ?
F8 C6 C7 110.5(6) . . ?
F8B C6 C7 115.2(7) . . ?
F7 C6 C7 109.0(5) . . ?
F7B C6 C7 105.6(7) . . ?
O4 C7 C8 128.5(5) . . ?
O4 C7 C6 114.3(5) . . ?
C8 C7 C6 117.1(5) . . ?
C7 C8 C9 120.6(5) . . ?
O5 C9 C8 127.9(5) . . ?
O5 C9 C10B 118.3(6) . . ?
C8 C9 C10B 113.7(6) . . ?
O5 C9 C10 111.6(6) . . ?
C8 C9 C10 120.2(6) . . ?
F11 C10 F10 107.7(11) . . ?
F11 C10 F12 108.1(11) . . ?
F10 C10 F12 104.3(11) . . ?
F11 C10 C9 112.2(10) . . ?
F10 C10 C9 113.0(11) . . ?
F12 C10 C9 111.1(11) . . ?
F11B C10B F10B 110.0(10) . . ?
F11B C10B F12B 106.3(9) . . ?
F10B C10B F12B 105.4(9) . . ?
F11B C10B C9 113.6(9) . . ?
F10B C10B C9 110.7(10) . . ?
F12B C10B C9 110.4(9) . . ?
F15 C11 F14 111.8(6) . . ?
F15 C11 F13 105.8(7) . . ?
F14 C11 F13 104.5(5) . . ?
F15 C11 C12 110.4(5) . . ?
F14 C11 C12 113.0(6) . . ?
F13 C11 C12 111.0(5) . . ?
O6 C12 C13 127.7(5) . . ?
O6 C12 C11 114.3(5) . . ?
C13 C12 C11 118.0(5) . . ?
C14 C13 C12 122.0(5) . . ?
O7 C14 C13 129.2(5) . . ?
O7 C14 C15 114.9(5) . . ?
C13 C14 C15 116.0(5) . . ?
F18 C15 F17 108.8(6) . . ?
F18 C15 F16 107.5(6) . . ?
F17 C15 F16 103.7(5) . . ?
F18 C15 C14 113.8(5) . . ?
F17 C15 C14 111.8(5) . . ?
F16 C15 C14 110.7(5) . . ?
N1 C16 C17 110.6(4) . . ?
N1 C16 C18 106.2(4) . . ?
C17 C16 C18 111.0(5) . . ?
N1 C16 C19 99.7(4) . . ?
C17 C16 C19 115.0(5) . . ?
C18 C16 C19 113.5(4) . . ?
N2 C19 C20 106.7(4) . . ?
N2 C19 C21 109.9(4) . . ?
C20 C19 C21 110.5(5) . . ?
N2 C19 C16 99.2(4) . . ?
C20 C19 C16 113.9(4) . . ?
C21 C19 C16 115.7(5) . . ?
N1 C22 N2 106.4(4) . . ?
N1 C22 C23 127.8(5) . . ?
N2 C22 C23 125.8(4) . . ?
C24 C23 C26 118.6(5) . . ?
C24 C23 C22 121.2(5) . . ?
C26 C23 C22 120.3(5) . . ?
C23 C24 C25 120.9(6) . . ?
C28 C25 C24 119.4(6) . . ?
C27 C26 C23 120.8(5) . . ?
C26 C27 C28 120.0(6) . . ?
O9 C28 C25 124.6(6) . . ?
O9 C28 C27 115.1(6) . . ?
C25 C28 C27 120.3(5) . . ?
O9 C29 C30 107.8(7) . . ?
C31 C30 C29 114.2(6) . . ?
C30 C31 C32 111.3(6) . . ?
C33 C32 C31 113.5(7) . . ?
C32 C33 C34 112.8(8) . . ?
F20 C35 F21 105.6(5) . . ?
F20 C35 F19 108.0(5) . . ?
F21 C35 F19 106.4(5) . . ?
F20 C35 C36 111.3(5) . . ?
F21 C35 C36 111.5(5) . . ?
F19 C35 C36 113.6(5) . . ?
O11 C36 C37 127.8(5) . . ?
O11 C36 C35 113.2(5) . . ?
C37 C36 C35 119.1(5) . . ?
C36 C37 C38 121.7(5) . . ?
O12 C38 C37 127.8(5) . . ?
O12 C38 C39 113.9(5) . . ?
C37 C38 C39 118.3(5) . . ?
F22 C39 F24 107.3(5) . . ?
F22 C39 F23 108.0(4) . . ?
F24 C39 F23 105.8(4) . . ?
F22 C39 C38 111.8(5) . . ?
F24 C39 C38 110.0(4) . . ?
F23 C39 C38 113.5(5) . . ?
F27 C40 F25 107.6(5) . . ?
F27 C40 F26 107.0(5) . . ?
F25 C40 F26 105.5(5) . . ?
F27 C40 C41 110.7(5) . . ?
F25 C40 C41 111.9(4) . . ?
F26 C40 C41 113.8(5) . . ?
O13 C41 C42 128.6(5) . . ?
O13 C41 C40 113.5(4) . . ?
C42 C41 C40 117.9(5) . . ?
C43 C42 C41 121.4(5) . . ?
O14 C43 C42 128.0(5) . . ?
O14 C43 C44 112.9(5) . . ?
C42 C43 C44 119.1(5) . . ?
F28 C44 F30 106.6(5) . . ?
F28 C44 F29 109.2(5) . . ?
F30 C44 F29 106.2(4) . . ?
F28 C44 C43 110.8(4) . . ?
F30 C44 C43 111.3(4) . . ?
F29 C44 C43 112.4(5) . . ?
F31 C45 F33 110.7(6) . . ?
F31 C45 F32 104.9(6) . . ?
F33 C45 F32 104.2(6) . . ?
F31 C45 C46 112.5(5) . . ?
F33 C45 C46 113.6(6) . . ?
F32 C45 C46 110.2(5) . . ?
O15 C46 C47 127.6(5) . . ?
O15 C46 C45 114.2(5) . . ?
C47 C46 C45 118.2(5) . . ?
C46 C47 C48 121.1(5) . . ?
O16 C48 C47 128.1(5) . . ?
O16 C48 C49 113.8(5) . . ?
C47 C48 C49 118.1(5) . . ?
F34 C49 F36 107.5(5) . . ?
F34 C49 F35 107.5(6) . . ?
F36 C49 F35 107.1(6) . . ?
F34 C49 C48 112.1(5) . . ?
F36 C49 C48 113.1(5) . . ?
F35 C49 C48 109.2(5) . . ?
N3 C50 C51 110.4(4) . . ?
N3 C50 C52 106.3(4) . . ?
C51 C50 C52 110.9(5) . . ?
N3 C50 C53 99.7(4) . . ?
C51 C50 C53 115.1(5) . . ?
C52 C50 C53 113.4(4) . . ?
N4 C53 C55 109.8(4) . . ?
N4 C53 C54 106.8(4) . . ?
C55 C53 C54 111.7(5) . . ?
N4 C53 C50 98.7(4) . . ?
C55 C53 C50 115.0(5) . . ?
C54 C53 C50 113.8(4) . . ?
N3 C56 N4 106.5(4) . . ?
N3 C56 C57 126.4(4) . . ?
N4 C56 C57 127.0(4) . . ?
C58 C57 C60 118.8(4) . . ?
C58 C57 C56 119.5(4) . . ?
C60 C57 C56 121.8(4) . . ?
C59 C58 C57 120.6(4) . . ?
C58 C59 C62 120.2(5) . . ?
C61 C60 C57 120.4(4) . . ?
C60 C61 C62 120.4(4) . . ?
O18 C62 C59 125.0(5) . . ?
O18 C62 C61 115.5(4) . . ?
C59 C62 C61 119.6(4) . . ?
O18 C63 C64 112.5(5) . . ?
C63 C64 C65 111.4(5) . . ?
C64 C65 C66 113.8(6) . . ?
C67 C66 C65 113.2(8) . . ?
C66 C67 C68 112.8(10) . . ?
F38 C69 F39 107.0(6) . . ?
F38 C69 F37 107.2(5) . . ?
F39 C69 F37 108.2(5) . . ?
F38 C69 C70 111.6(5) . . ?
F39 C69 C70 113.2(5) . . ?
F37 C69 C70 109.5(5) . . ?
O20 C70 C71 127.4(5) . . ?
O20 C70 C69 114.6(5) . . ?
C71 C70 C69 118.0(5) . . ?
C72 C71 C70 121.4(5) . . ?
O21 C72 C71 128.2(5) . . ?
O21 C72 C73 114.2(5) . . ?
C71 C72 C73 117.5(5) . . ?
F42 C73 F41 106.4(6) . . ?
F42 C73 F40 108.1(6) . . ?
F41 C73 F40 106.4(5) . . ?
F42 C73 C72 111.6(5) . . ?
F41 C73 C72 110.7(5) . . ?
F40 C73 C72 113.3(6) . . ?
F44 C74 F43 111.9(11) . . ?
F44 C74 F45 104.5(9) . . ?
F43 C74 F45 101.6(8) . . ?
F44 C74 C75 113.7(8) . . ?
F43 C74 C75 112.1(8) . . ?
F45 C74 C75 112.1(10) . . ?
F45B C74B F43B 107.8(16) . . ?
F45B C74B F44B 106.5(15) . . ?
F43B C74B F44B 104.8(14) . . ?
F45B C74B C75 117.8(14) . . ?
F43B C74B C75 111.5(14) . . ?
F44B C74B C75 107.4(13) . . ?
O22 C75 C76 127.9(6) . . ?
O22 C75 C74 117.3(7) . . ?
C76 C75 C74 114.8(7) . . ?
O22 C75 C74B 109.3(8) . . ?
C76 C75 C74B 122.1(7) . . ?
C77 C76 C75 121.3(5) . . ?
O23 C77 C76 128.3(6) . . ?
O23 C77 C78 113.5(7) . . ?
C76 C77 C78 118.2(6) . . ?
F46 C78 F48 111.8(7) . . ?
F46 C78 F47 105.9(9) . . ?
F48 C78 F47 103.6(8) . . ?
F46 C78 C77 115.3(7) . . ?
F48 C78 C77 108.0(8) . . ?
F47 C78 C77 111.7(6) . . ?
F51 C79 F49 110.7(8) . . ?
F51 C79 F50 102.0(9) . . ?
F49 C79 F50 103.8(9) . . ?
F51 C79 C80 112.7(8) . . ?
F49 C79 C80 116.6(7) . . ?
F50 C79 C80 109.7(7) . . ?
O24 C80 C81 128.5(5) . . ?
O24 C80 C79 113.2(5) . . ?
C81 C80 C79 118.3(6) . . ?
C82 C81 C80 121.2(5) . . ?
O25 C82 C81 128.6(5) . . ?
O25 C82 C83 113.6(5) . . ?
C81 C82 C83 117.8(5) . . ?
F53B C83 F54B 110.0(6) . . ?
F52 C83 F54 111.4(7) . . ?
F52 C83 F53 112.1(8) . . ?
F54 C83 F53 102.8(7) . . ?
F53B C83 F52B 99.9(6) . . ?
F54B C83 F52B 100.2(6) . . ?
F52 C83 C82 115.8(6) . . ?
F53B C83 C82 122.4(6) . . ?
F54B C83 C82 114.6(5) . . ?
F54 C83 C82 106.5(6) . . ?
F53 C83 C82 107.4(6) . . ?
F52B C83 C82 105.9(5) . . ?
N5 C84 C86 110.0(4) . . ?
N5 C84 C85 106.4(4) . . ?
C86 C84 C85 111.2(5) . . ?
N5 C84 C87 99.9(4) . . ?
C86 C84 C87 114.4(4) . . ?
C85 C84 C87 114.0(4) . . ?
N6 C87 C88 106.4(5) . . ?
N6 C87 C89 109.1(4) . . ?
C88 C87 C89 111.8(6) . . ?
N6 C87 C84 99.7(4) . . ?
C88 C87 C84 113.7(5) . . ?
C89 C87 C84 114.9(5) . . ?
N5 C90 N6 106.8(4) . . ?
N5 C90 C91 127.1(4) . . ?
N6 C90 C91 126.1(4) . . ?
C92 C91 C94 118.2(5) . . ?
C92 C91 C90 121.6(5) . . ?
C94 C91 C90 120.2(5) . . ?
C93 C92 C91 121.2(5) . . ?
C96 C93 C92 119.3(6) . . ?
C95 C94 C91 120.8(6) . . ?
C94 C95 C96 120.1(6) . . ?
O27 C96 C93 125.1(6) . . ?
O27 C96 C95 114.4(6) . . ?
C93 C96 C95 120.5(5) . . ?
O27 C97 C98 104.9(9) . . ?
C99 C98 C97 111.5(9) . . ?
C98 C99 C100 116.1(11) . . ?
C101 C100 C99 111.9(14) . . ?
C100 C101 C102 106.2(16) . . ?
F57 C103 F56 106.7(7) . . ?
F57 C103 F55 107.3(7) . . ?
F56 C103 F55 107.2(6) . . ?
F57 C103 C104 110.2(6) . . ?
F56 C103 C104 111.5(6) . . ?
F55 C103 C104 113.6(6) . . ?
O29 C104 C105 128.5(5) . . ?
O29 C104 C103 113.0(5) . . ?
C105 C104 C103 118.5(5) . . ?
C106 C105 C104 121.4(5) . . ?
O30 C106 C105 127.9(5) . . ?
O30 C106 C107 114.3(5) . . ?
C105 C106 C107 117.8(5) . . ?
F58 C107 F60 108.0(6) . . ?
F58 C107 F59 107.0(6) . . ?
F60 C107 F59 105.9(5) . . ?
F58 C107 C106 110.7(5) . . ?
F60 C107 C106 110.4(5) . . ?
F59 C107 C106 114.5(5) . . ?
F61 C108 F63 107.1(6) . . ?
F61 C108 F62 108.6(6) . . ?
F63 C108 F62 105.4(5) . . ?
F61 C108 C109 110.4(5) . . ?
F63 C108 C109 114.1(5) . . ?
F62 C108 C109 110.9(5) . . ?
O31 C109 C110 127.3(5) . . ?
O31 C109 C108 114.4(5) . . ?
C110 C109 C108 118.3(5) . . ?
C111 C110 C109 121.2(5) . . ?
O32 C111 C110 128.4(5) . . ?
O32 C111 C112 113.7(5) . . ?
C110 C111 C112 117.9(5) . . ?
F65 C112 F66 107.1(5) . . ?
F65 C112 F64 108.5(6) . . ?
F66 C112 F64 107.3(6) . . ?
F65 C112 C111 113.8(5) . . ?
F66 C112 C111 109.4(6) . . ?
F64 C112 C111 110.5(5) . . ?
F67 C113 F69 109.6(6) . . ?
F67 C113 F68 105.0(6) . . ?
F69 C113 F68 105.3(5) . . ?
F67 C113 C114 111.4(5) . . ?
F69 C113 C114 113.8(6) . . ?
F68 C113 C114 111.2(5) . . ?
O33 C114 C115 127.8(5) . . ?
O33 C114 C113 114.2(5) . . ?
C115 C114 C113 117.9(5) . . ?
C116 C115 C114 121.4(5) . . ?
O34 C116 C115 129.3(5) . . ?
O34 C116 C117 113.5(5) . . ?
C115 C116 C117 117.2(5) . . ?
F71 C117 F70 107.4(6) . . ?
F71 C117 F72 107.0(6) . . ?
F70 C117 F72 106.2(7) . . ?
F71 C117 C116 114.1(6) . . ?
F70 C117 C116 112.0(6) . . ?
F72 C117 C116 109.7(5) . . ?
N7 C118 C120 106.5(4) . . ?
N7 C118 C119 110.5(4) . . ?
C120 C118 C119 111.6(5) . . ?
N7 C118 C121 99.4(3) . . ?
C120 C118 C121 113.4(4) . . ?
C119 C118 C121 114.4(4) . . ?
N8 C121 C122 109.4(4) . . ?
N8 C121 C123 105.6(4) . . ?
C122 C121 C123 111.8(5) . . ?
N8 C121 C118 99.8(3) . . ?
C122 C121 C118 114.8(4) . . ?
C123 C121 C118 114.1(4) . . ?
N7 C124 N8 105.7(4) . . ?
N7 C124 C125 129.0(4) . . ?
N8 C124 C125 125.3(4) . . ?
C128 C125 C126 119.2(4) . . ?
C128 C125 C124 120.8(4) . . ?
C126 C125 C124 120.0(4) . . ?
C127 C126 C125 119.6(5) . . ?
C130 C127 C126 120.1(5) . . ?
C129 C128 C125 121.0(5) . . ?
C128 C129 C130 119.9(5) . . ?
O36 C130 C127 125.4(6) . . ?
O36 C130 C129 114.3(5) . . ?
C127 C130 C129 120.2(5) . . ?
O36 C131 C132 104.3(10) . . ?
C133 C132 C131 112.6(13) . . ?
C132 C133 C134 114.8(13) . . ?
C135 C134 C133 107.5(16) . . ?
C134 C135 C136 100.3(16) . . ?
O36 C231 C232 106.0(11) . . ?
C233 C232 C231 110.2(14) . . ?
C232 C233 C234 110.8(14) . . ?
C235 C234 C233 105.1(17) . . ?
C234 C235 C236 102.1(17) . . ?
F75 C137 F74 106.8(6) . . ?
F75 C137 F73 107.0(6) . . ?
F74 C137 F73 107.3(6) . . ?
F75 C137 C138 111.6(5) . . ?
F74 C137 C138 113.6(6) . . ?
F73 C137 C138 110.3(6) . . ?
O38 C138 C139 128.2(5) . . ?
O38 C138 C137 113.5(5) . . ?
C139 C138 C137 118.3(5) . . ?
C140 C139 C138 121.6(5) . . ?
O39 C140 C139 128.3(5) . . ?
O39 C140 C141 113.6(5) . . ?
C139 C140 C141 118.1(5) . . ?
F76 C141 F77 107.0(5) . . ?
F76 C141 F78 108.3(6) . . ?
F77 C141 F78 106.2(5) . . ?
F76 C141 C140 109.6(5) . . ?
F77 C141 C140 113.7(5) . . ?
F78 C141 C140 111.8(4) . . ?
F81 C142 F79 107.3(6) . . ?
F81 C142 F80 106.4(5) . . ?
F79 C142 F80 108.8(6) . . ?
F81 C142 C143 110.9(5) . . ?
F79 C142 C143 110.2(5) . . ?
F80 C142 C143 113.0(6) . . ?
O40 C143 C144 127.5(5) . . ?
O40 C143 C142 114.0(5) . . ?
C144 C143 C142 118.5(5) . . ?
C143 C144 C145 121.9(5) . . ?
O41 C145 C144 127.8(5) . . ?
O41 C145 C146 114.4(5) . . ?
C144 C145 C146 117.7(5) . . ?
F84 C146 F83 106.9(6) . . ?
F84 C146 F82 106.5(6) . . ?
F83 C146 F82 107.0(6) . . ?
F84 C146 C145 112.8(5) . . ?
F83 C146 C145 110.1(5) . . ?
F82 C146 C145 113.2(6) . . ?
F85 C147 F86 106.3(5) . . ?
F85 C147 F87 106.5(5) . . ?
F86 C147 F87 108.4(5) . . ?
F85 C147 C148 113.9(5) . . ?
F86 C147 C148 111.2(5) . . ?
F87 C147 C148 110.3(5) . . ?
O42 C148 C149 128.9(5) . . ?
O42 C148 C147 113.0(4) . . ?
C149 C148 C147 118.2(5) . . ?
C150 C149 C148 121.2(5) . . ?
O43 C150 C149 129.2(5) . . ?
O43 C150 C151 112.7(4) . . ?
C149 C150 C151 118.1(4) . . ?
F90 C151 F88 107.5(5) . . ?
F90 C151 F89 108.1(5) . . ?
F88 C151 F89 105.9(5) . . ?
F90 C151 C150 111.3(4) . . ?
F88 C151 C150 110.4(4) . . ?
F89 C151 C150 113.4(5) . . ?
N9 C152 C153 109.8(4) . . ?
N9 C152 C154 106.0(4) . . ?
C153 C152 C154 110.7(5) . . ?
N9 C152 C155 99.6(4) . . ?
C153 C152 C155 115.2(4) . . ?
C154 C152 C155 114.5(5) . . ?
C157 C155 N10 110.4(4) . . ?
C157 C155 C156 111.7(5) . . ?
N10 C155 C156 106.0(4) . . ?
C157 C155 C152 114.7(5) . . ?
N10 C155 C152 99.3(4) . . ?
C156 C155 C152 113.7(4) . . ?
N9 C158 N10 107.2(4) . . ?
N9 C158 C159 126.5(4) . . ?
N10 C158 C159 126.2(4) . . ?
C160 C159 C162 120.1(5) . . ?
C160 C159 C158 120.9(5) . . ?
C162 C159 C158 119.0(4) . . ?
C161 C160 C159 120.1(5) . . ?
C164 C161 C160 120.0(5) . . ?
C163 C162 C159 119.7(5) . . ?
C162 C163 C164 120.3(5) . . ?
O45 C164 C161 125.6(5) . . ?
O45 C164 C163 114.6(5) . . ?
C161 C164 C163 119.8(5) . . ?
O45 C165 C166 113.4(10) . . ?
C165 C166 C167 107.8(12) . . ?
C166 C167 C168 111.2(13) . . ?
C169 C168 C167 104.0(14) . . ?
C170 C169 C168 119.0(18) . . ?
O45 C265 C266 100.2(8) . . ?
C265 C266 C267 113.4(11) . . ?
C266 C267 C268 104.5(11) . . ?
C269 C268 C267 112.0(13) . . ?
C270 C269 C268 123.5(15) . . ?
F91 C171 F92 108.6(5) . . ?
F91 C171 F93 104.9(5) . . ?
F92 C171 F93 106.8(5) . . ?
F91 C171 C172 112.4(5) . . ?
F92 C171 C172 112.8(5) . . ?
F93 C171 C172 110.9(5) . . ?
O47 C172 C173 127.7(5) . . ?
O47 C172 C171 115.0(5) . . ?
C173 C172 C171 117.3(5) . . ?
C174 C173 C172 120.9(5) . . ?
O48 C174 C173 128.2(5) . . ?
O48 C174 C175 113.3(4) . . ?
C173 C174 C175 118.4(4) . . ?
F95 C175 F96 107.3(4) . . ?
F95 C175 F94 107.7(4) . . ?
F96 C175 F94 105.1(5) . . ?
F95 C175 C174 114.5(5) . . ?
F96 C175 C174 111.1(4) . . ?
F94 C175 C174 110.6(4) . . ?
F97 C176 F98 109.5(6) . . ?
F97 C176 F99 106.6(7) . . ?
F98 C176 F99 104.1(6) . . ?
F97 C176 C177 113.9(4) . . ?
F98 C176 C177 112.6(5) . . ?
F99 C176 C177 109.4(5) . . ?
O49 C177 C178 128.6(5) . . ?
O49 C177 C176 114.6(4) . . ?
C178 C177 C176 116.8(4) . . ?
C177 C178 C179 123.0(4) . . ?
O50 C179 C178 127.2(5) . . ?
O50 C179 C180 115.2(4) . . ?
C178 C179 C180 117.6(4) . . ?
F101 C180 F100 108.6(5) . . ?
F101 C180 F102 106.2(5) . . ?
F100 C180 F102 107.0(5) . . ?
F101 C180 C179 112.5(5) . . ?
F100 C180 C179 109.3(5) . . ?
F102 C180 C179 113.0(5) . . ?
F103 C181 F105 107.7(5) . . ?
F103 C181 F104 107.9(5) . . ?
F105 C181 F104 106.5(5) . . ?
F103 C181 C182 113.4(4) . . ?
F105 C181 C182 111.2(4) . . ?
F104 C181 C182 109.9(4) . . ?
O51 C182 C183 127.5(4) . . ?
O51 C182 C181 114.4(4) . . ?
C183 C182 C181 118.1(4) . . ?
C182 C183 C184 120.9(5) . . ?
O52 C184 C183 127.7(5) . . ?
O52 C184 C185 114.3(4) . . ?
C183 C184 C185 118.0(5) . . ?
F107 C185 F108 107.1(6) . . ?
F107 C185 F106 109.1(6) . . ?
F108 C185 F106 106.3(5) . . ?
F107 C185 C184 111.0(5) . . ?
F108 C185 C184 110.6(5) . . ?
F106 C185 C184 112.5(5) . . ?
O8 N1 C22 125.0(4) . . ?
O8 N1 C16 121.1(4) . . ?
C22 N1 C16 113.5(4) . . ?
O10 N2 C22 125.9(4) . . ?
O10 N2 C19 120.8(4) . . ?
C22 N2 C19 112.7(4) . . ?
O17 N3 C56 125.8(4) . . ?
O17 N3 C50 121.1(4) . . ?
C56 N3 C50 112.5(4) . . ?
O19 N4 C56 125.6(4) . . ?
O19 N4 C53 120.7(4) . . ?
C56 N4 C53 113.3(4) . . ?
O26 N5 C90 125.4(4) . . ?
O26 N5 C84 120.4(4) . . ?
C90 N5 C84 113.6(4) . . ?
O28 N6 C90 126.2(4) . . ?
O28 N6 C87 120.3(4) . . ?
C90 N6 C87 112.9(4) . . ?
O35 N7 C124 124.5(4) . . ?
O35 N7 C118 120.2(4) . . ?
C124 N7 C118 114.5(4) . . ?
O37 N8 C124 126.2(4) . . ?
O37 N8 C121 120.2(3) . . ?
C124 N8 C121 112.9(4) . . ?
O44 N9 C158 125.8(4) . . ?
O44 N9 C152 120.9(4) . . ?
C158 N9 C152 112.9(4) . . ?
O46 N10 C158 126.5(4) . . ?
O46 N10 C155 120.5(4) . . ?
C158 N10 C155 112.3(4) . . ?
C2 O2 Tb1 130.3(4) . . ?
C4 O3 Tb1 131.3(4) . . ?
C7 O4 Tb1 133.4(3) . . ?
C9 O5 Tb1 133.1(3) . . ?
C12 O6 Tb1 132.3(3) . . ?
C14 O7 Tb1 130.1(3) . . ?
N1 O8 Tb1 136.4(3) . . ?
C28 O9 C29 117.2(5) . . ?
N2 O10 Tb2 141.6(3) . . ?
C36 O11 Tb2 132.1(3) . . ?
C38 O12 Tb2 132.0(3) . . ?
C41 O13 Tb2 133.9(3) . . ?
C43 O14 Tb2 134.0(3) . . ?
C46 O15 Tb2 133.6(3) . . ?
C48 O16 Tb2 134.8(3) . . ?
N3 O17 Tb2 136.5(3) . . ?
C62 O18 C63 117.7(4) . . ?
N4 O19 Tb3 138.7(3) . . ?
C70 O20 Tb3 134.1(3) . . ?
C72 O21 Tb3 131.6(3) . . ?
C75 O22 Tb3 133.5(4) . . ?
C77 O23 Tb3 135.1(4) . . ?
C80 O24 Tb3 134.1(3) . . ?
C82 O25 Tb3 134.1(3) . . ?
N5 O26 Tb3 138.6(3) . . ?
C97 O27 C96 119.6(8) . . ?
N6 O28 Tb4 137.4(3) . . ?
C104 O29 Tb4 134.4(3) . . ?
C106 O30 Tb4 134.8(3) . . ?
C109 O31 Tb4 134.1(3) . . ?
C111 O32 Tb4 135.6(3) . . ?
C114 O33 Tb4 132.5(3) . . ?
C116 O34 Tb4 132.6(4) . . ?
N7 O35 Tb4 138.3(3) . . ?
C130 O36 C231 118.0(6) . . ?
C130 O36 C131 118.0(6) . . ?
N8 O37 Tb5 140.0(3) . . ?
C138 O38 Tb5 133.9(4) . . ?
C140 O39 Tb5 133.3(3) . . ?
C143 O40 Tb5 132.0(4) . . ?
C145 O41 Tb5 133.5(3) . . ?
C148 O42 Tb5 133.6(3) . . ?
C150 O43 Tb5 133.2(3) . . ?
N9 O44 Tb5 137.7(3) . . ?
C164 O45 C265 118.7(5) . . ?
C164 O45 C165 118.7(5) . . ?
N10 O46 Tb6 140.9(3) . . ?
C172 O47 Tb6 132.0(3) . . ?
C174 O48 Tb6 130.4(3) . . ?
C177 O49 Tb6 131.3(3) . . ?
C179 O50 Tb6 133.0(3) . . ?
C182 O51 Tb6 135.7(3) . . ?
C184 O52 Tb6 133.7(3) . . ?
Cl1 C186 Cl2 112.3(4) . . ?
Cl1 C186 Cl3 110.2(4) . . ?
Cl2 C186 Cl3 110.1(4) . . ?
C501 C502 C503 107.7(19) . . ?
C504 C503 C502 112.7(18) . . ?
C505 C504 C503 114.0(17) . . ?
C504 C505 C506 115.8(16) . . ?
C507 C506 C505 114.9(17) . . ?

loop_
_geom_bond_atom_site_label_1
_geom_bond_atom_site_label_2
_geom_bond_distance
_geom_bond_site_symmetry_2
_geom_bond_publ_flag
Tb1 O4 2.337(3) . ?
Tb1 O5 2.338(3) . ?
Tb1 O3 2.349(3) . ?
Tb1 O6 2.356(3) . ?
Tb1 O8 2.371(3) . ?
Tb1 O2 2.380(3) . ?
Tb1 O7 2.386(3) . ?
Tb1 O1 2.407(3) . ?
Tb2 O13 2.340(3) . ?
Tb2 O12 2.344(3) . ?
Tb2 O16 2.346(3) . ?
Tb2 O11 2.365(3) . ?
Tb2 O14 2.366(3) . ?
Tb2 O15 2.384(3) . ?
Tb2 O17 2.389(3) . ?
Tb2 O10 2.401(3) . ?
Tb3 O23 2.331(3) . ?
Tb3 O25 2.345(3) . ?
Tb3 O20 2.346(3) . ?
Tb3 O24 2.353(3) . ?
Tb3 O21 2.362(3) . ?
Tb3 O22 2.363(4) . ?
Tb3 O19 2.364(3) . ?
Tb3 O26 2.379(3) . ?
Tb4 O32 2.325(3) . ?
Tb4 O34 2.345(3) . ?
Tb4 O30 2.364(3) . ?
Tb4 O31 2.365(3) . ?
Tb4 O29 2.367(3) . ?
Tb4 O28 2.371(3) . ?
Tb4 O33 2.373(4) . ?
Tb4 O35 2.388(3) . ?
Tb5 O38 2.329(3) . ?
Tb5 O41 2.338(3) . ?
Tb5 O39 2.347(3) . ?
Tb5 O42 2.359(3) . ?
Tb5 O43 2.363(3) . ?
Tb5 O37 2.374(3) . ?
Tb5 O40 2.376(4) . ?
Tb5 O44 2.385(3) . ?
Tb6 O51 2.325(3) . ?
Tb6 O50 2.350(3) . ?
Tb6 O52 2.357(3) . ?
Tb6 O47 2.360(3) . ?
Tb6 O49 2.371(3) . ?
Tb6 O46 2.391(3) . ?
Tb6 O48 2.395(3) . ?
Tb6 O53 2.411(3) . ?
C1 F2 1.266(9) . ?
C1 F3 1.287(9) . ?
C1 F1 1.334(9) . ?
C1 C2 1.528(10) . ?
C2 O2 1.263(6) . ?
C2 C3 1.375(9) . ?
C3 C4 1.387(10) . ?
C4 O3 1.251(7) . ?
C4 C5 1.523(18) . ?
C4 C5B 1.58(2) . ?
C5 F4 1.329(12) . ?
C5 F6 1.333(12) . ?
C5 F5 1.336(12) . ?
C5B F4B 1.332(13) . ?
C5B F5B 1.333(13) . ?
C5B F6B 1.337(14) . ?
C6 F9 1.284(7) . ?
C6 F9B 1.306(11) . ?
C6 F8 1.342(8) . ?
C6 F8B 1.354(11) . ?
C6 F7 1.384(8) . ?
C6 F7B 1.449(10) . ?
C6 C7 1.517(8) . ?
C7 O4 1.257(6) . ?
C7 C8 1.373(7) . ?
C8 C9 1.393(8) . ?
C9 O5 1.246(6) . ?
C9 C10B 1.532(14) . ?
C9 C10 1.547(18) . ?
C10 F11 1.324(12) . ?
C10 F10 1.348(12) . ?
C10 F12 1.352(12) . ?
C10B F11B 1.324(11) . ?
C10B F10B 1.336(11) . ?
C10B F12B 1.357(11) . ?
C11 F15 1.291(8) . ?
C11 F14 1.321(8) . ?
C11 F13 1.333(7) . ?
C11 C12 1.540(8) . ?
C12 O6 1.250(6) . ?
C12 C13 1.401(8) . ?
C13 C14 1.383(7) . ?
C14 O7 1.261(6) . ?
C14 C15 1.542(8) . ?
C15 F18 1.270(7) . ?
C15 F17 1.311(7) . ?
C15 F16 1.328(7) . ?
C16 N1 1.505(6) . ?
C16 C17 1.515(7) . ?
C16 C18 1.528(8) . ?
C16 C19 1.556(7) . ?
C19 N2 1.511(6) . ?
C19 C20 1.524(8) . ?
C19 C21 1.528(7) . ?
C22 N1 1.341(6) . ?
C22 N2 1.361(6) . ?
C22 C23 1.454(7) . ?
C23 C24 1.390(8) . ?
C23 C26 1.395(7) . ?
C24 C25 1.391(8) . ?
C25 C28 1.382(9) . ?
C26 C27 1.376(7) . ?
C27 C28 1.385(9) . ?
C28 O9 1.372(7) . ?
C29 O9 1.430(8) . ?
C29 C30 1.525(10) . ?
C30 C31 1.495(9) . ?
C31 C32 1.528(9) . ?
C32 C33 1.490(11) . ?
C33 C34 1.529(10) . ?
C35 F20 1.319(7) . ?
C35 F21 1.323(7) . ?
C35 F19 1.326(7) . ?
C35 C36 1.533(8) . ?
C36 O11 1.263(6) . ?
C36 C37 1.378(8) . ?
C37 C38 1.387(7) . ?
C38 O12 1.256(6) . ?
C38 C39 1.535(7) . ?
C39 F22 1.317(7) . ?
C39 F24 1.331(6) . ?
C39 F23 1.334(6) . ?
C40 F27 1.325(7) . ?
C40 F25 1.334(7) . ?
C40 F26 1.344(7) . ?
C40 C41 1.519(7) . ?
C41 O13 1.258(6) . ?
C41 C42 1.390(7) . ?
C42 C43 1.387(8) . ?
C43 O14 1.254(6) . ?
C43 C44 1.547(7) . ?
C44 F28 1.312(7) . ?
C44 F30 1.322(6) . ?
C44 F29 1.341(7) . ?
C45 F31 1.281(8) . ?
C45 F33 1.313(8) . ?
C45 F32 1.326(8) . ?
C45 C46 1.531(8) . ?
C46 O15 1.252(6) . ?
C46 C47 1.384(8) . ?
C47 C48 1.389(8) . ?
C48 O16 1.247(6) . ?
C48 C49 1.541(8) . ?
C49 F34 1.321(8) . ?
C49 F36 1.331(7) . ?
C49 F35 1.335(8) . ?
C50 N3 1.498(6) . ?
C50 C51 1.519(7) . ?
C50 C52 1.525(8) . ?
C50 C53 1.556(7) . ?
C53 N4 1.505(6) . ?
C53 C55 1.514(7) . ?
C53 C54 1.519(8) . ?
C56 N3 1.345(5) . ?
C56 N4 1.346(6) . ?
C56 C57 1.454(6) . ?
C57 C58 1.400(6) . ?
C57 C60 1.401(6) . ?
C58 C59 1.382(7) . ?
C59 C62 1.391(7) . ?
C60 C61 1.381(7) . ?
C61 C62 1.392(7) . ?
C62 O18 1.358(6) . ?
C63 O18 1.448(6) . ?
C63 C64 1.500(8) . ?
C64 C65 1.523(8) . ?
C65 C66 1.527(10) . ?
C66 C67 1.494(11) . ?
C67 C68 1.495(13) . ?
C69 F38 1.327(8) . ?
C69 F39 1.329(7) . ?
C69 F37 1.333(7) . ?
C69 C70 1.536(8) . ?
C70 O20 1.253(6) . ?
C70 C71 1.383(8) . ?
C71 C72 1.383(8) . ?
C72 O21 1.263(6) . ?
C72 C73 1.522(8) . ?
C73 F42 1.315(8) . ?
C73 F41 1.332(8) . ?
C73 F40 1.346(8) . ?
C74 F44 1.292(11) . ?
C74 F43 1.329(11) . ?
C74 F45 1.374(11) . ?
C74 C75 1.514(14) . ?
C74B F45B 1.315(15) . ?
C74B F43B 1.350(15) . ?
C74B F44B 1.351(15) . ?
C74B C75 1.56(3) . ?
C75 O22 1.253(7) . ?
C75 C76 1.395(10) . ?
C76 C77 1.365(10) . ?
C77 O23 1.245(7) . ?
C77 C78 1.556(11) . ?
C78 F46 1.267(8) . ?
C78 F48 1.339(9) . ?
C78 F47 1.356(11) . ?
C79 F51 1.254(12) . ?
C79 F49 1.283(9) . ?
C79 F50 1.333(12) . ?
C79 C80 1.522(9) . ?
C80 O24 1.239(6) . ?
C80 C81 1.386(8) . ?
C81 C82 1.384(8) . ?
C82 O25 1.242(6) . ?
C82 C83 1.522(8) . ?
C83 F52 1.270(9) . ?
C83 F53B 1.292(8) . ?
C83 F54B 1.342(8) . ?
C83 F54 1.370(9) . ?
C83 F53 1.370(9) . ?
C83 F52B 1.447(9) . ?
C84 N5 1.498(6) . ?
C84 C86 1.521(7) . ?
C84 C85 1.521(8) . ?
C84 C87 1.554(7) . ?
C87 N6 1.502(6) . ?
C87 C88 1.520(9) . ?
C87 C89 1.521(8) . ?
C90 N5 1.337(6) . ?
C90 N6 1.352(6) . ?
C90 C91 1.454(7) . ?
C91 C92 1.391(7) . ?
C91 C94 1.409(7) . ?
C92 C93 1.388(7) . ?
C93 C96 1.386(9) . ?
C94 C95 1.372(8) . ?
C95 C96 1.385(9) . ?
C96 O27 1.370(7) . ?
C97 O27 1.303(11) . ?
C97 C98 1.617(13) . ?
C98 C99 1.452(14) . ?
C99 C100 1.479(16) . ?
C100 C101 1.468(18) . ?
C101 C102 1.62(2) . ?
C103 F57 1.297(9) . ?
C103 F56 1.306(8) . ?
C103 F55 1.313(8) . ?
C103 C104 1.540(8) . ?
C104 O29 1.244(6) . ?
C104 C105 1.395(8) . ?
C105 C106 1.389(8) . ?
C106 O30 1.250(6) . ?
C106 C107 1.529(8) . ?
C107 F58 1.314(7) . ?
C107 F60 1.319(8) . ?
C107 F59 1.331(8) . ?
C108 F61 1.303(8) . ?
C108 F63 1.318(8) . ?
C108 F62 1.326(7) . ?
C108 C109 1.531(8) . ?
C109 O31 1.255(6) . ?
C109 C110 1.389(8) . ?
C110 C111 1.377(8) . ?
C111 O32 1.242(6) . ?
C111 C112 1.553(8) . ?
C112 F65 1.316(8) . ?
C112 F66 1.325(8) . ?
C112 F64 1.330(8) . ?
C113 F67 1.295(8) . ?
C113 F69 1.312(7) . ?
C113 F68 1.324(7) . ?
C113 C114 1.533(8) . ?
C114 O33 1.254(6) . ?
C114 C115 1.390(8) . ?
C115 C116 1.376(8) . ?
C116 O34 1.247(7) . ?
C116 C117 1.544(8) . ?
C117 F71 1.315(7) . ?
C117 F70 1.323(9) . ?
C117 F72 1.324(8) . ?
C118 N7 1.501(6) . ?
C118 C120 1.511(8) . ?
C118 C119 1.513(7) . ?
C118 C121 1.555(7) . ?
C121 N8 1.504(6) . ?
C121 C122 1.518(7) . ?
C121 C123 1.524(8) . ?
C124 N7 1.335(6) . ?
C124 N8 1.372(6) . ?
C124 C125 1.445(6) . ?
C125 C128 1.397(7) . ?
C125 C126 1.407(7) . ?
C126 C127 1.395(7) . ?
C127 C130 1.390(8) . ?
C128 C129 1.373(7) . ?
C129 C130 1.393(8) . ?
C130 O36 1.360(7) . ?
C131 O36 1.436(10) . ?
C131 C132 1.575(15) . ?
C132 C133 1.503(16) . ?
C133 C134 1.587(16) . ?
C134 C135 1.53(2) . ?
C135 C136 1.600(19) . ?
C231 O36 1.436(10) . ?
C231 C232 1.561(16) . ?
C232 C233 1.515(17) . ?
C233 C234 1.597(17) . ?
C234 C235 1.55(2) . ?
C235 C236 1.627(19) . ?
C137 F75 1.321(8) . ?
C137 F74 1.325(7) . ?
C137 F73 1.329(9) . ?
C137 C138 1.531(8) . ?
C138 O38 1.253(6) . ?
C138 C139 1.393(8) . ?
C139 C140 1.365(8) . ?
C140 O39 1.264(6) . ?
C140 C141 1.537(8) . ?
C141 F76 1.321(7) . ?
C141 F77 1.322(6) . ?
C141 F78 1.326(7) . ?
C142 F81 1.318(8) . ?
C142 F79 1.319(8) . ?
C142 F80 1.332(8) . ?
C142 C143 1.537(8) . ?
C143 O40 1.258(6) . ?
C143 C144 1.378(8) . ?
C144 C145 1.386(8) . ?
C145 O41 1.262(6) . ?
C145 C146 1.516(8) . ?
C146 F84 1.314(7) . ?
C146 F83 1.326(8) . ?
C146 F82 1.336(7) . ?
C147 F85 1.319(6) . ?
C147 F86 1.322(7) . ?
C147 F87 1.323(7) . ?
C147 C148 1.540(7) . ?
C148 O42 1.249(6) . ?
C148 C149 1.386(7) . ?
C149 C150 1.384(7) . ?
C150 O43 1.245(6) . ?
C150 C151 1.542(7) . ?
C151 F90 1.309(7) . ?
C151 F88 1.325(7) . ?
C151 F89 1.333(6) . ?
C152 N9 1.508(6) . ?
C152 C153 1.527(7) . ?
C152 C154 1.531(8) . ?
C152 C155 1.549(7) . ?
C155 C157 1.511(7) . ?
C155 N10 1.513(6) . ?
C155 C156 1.525(8) . ?
C158 N9 1.336(6) . ?
C158 N10 1.347(6) . ?
C158 C159 1.470(6) . ?
C159 C160 1.384(7) . ?
C159 C162 1.395(7) . ?
C160 C161 1.383(7) . ?
C161 C164 1.384(8) . ?
C162 C163 1.377(7) . ?
C163 C164 1.397(8) . ?
C164 O45 1.358(6) . ?
C165 O45 1.425(8) . ?
C165 C166 1.525(13) . ?
C166 C167 1.551(15) . ?
C167 C168 1.586(15) . ?
C168 C169 1.531(17) . ?
C169 C170 1.440(16) . ?
C265 O45 1.425(8) . ?
C265 C266 1.511(12) . ?
C266 C267 1.548(14) . ?
C267 C268 1.631(15) . ?
C268 C269 1.499(15) . ?
C269 C270 1.448(17) . ?
C171 F91 1.316(7) . ?
C171 F92 1.318(7) . ?
C171 F93 1.324(8) . ?
C171 C172 1.524(7) . ?
C172 O47 1.253(6) . ?
C172 C173 1.400(8) . ?
C173 C174 1.379(7) . ?
C174 O48 1.261(5) . ?
C174 C175 1.532(7) . ?
C175 F95 1.319(6) . ?
C175 F96 1.329(6) . ?
C175 F94 1.331(6) . ?
C176 F97 1.262(7) . ?
C176 F98 1.292(7) . ?
C176 F99 1.298(8) . ?
C176 C177 1.540(7) . ?
C177 O49 1.261(5) . ?
C177 C178 1.371(7) . ?
C178 C179 1.391(7) . ?
C179 O50 1.254(6) . ?
C179 C180 1.538(7) . ?
C180 F101 1.308(7) . ?
C180 F100 1.329(8) . ?
C180 F102 1.332(7) . ?
C181 F103 1.326(6) . ?
C181 F105 1.332(6) . ?
C181 F104 1.339(7) . ?
C181 C182 1.531(7) . ?
C182 O51 1.254(6) . ?
C182 C183 1.386(7) . ?
C183 C184 1.391(7) . ?
C184 O52 1.256(6) . ?
C184 C185 1.531(7) . ?
C185 F107 1.309(7) . ?
C185 F108 1.325(8) . ?
C185 F106 1.331(7) . ?
N1 O8 1.297(5) . ?
N2 O10 1.278(5) . ?
N3 O17 1.286(5) . ?
N4 O19 1.297(5) . ?
N5 O26 1.292(5) . ?
N6 O28 1.290(5) . ?
N7 O35 1.289(5) . ?
N8 O37 1.291(5) . ?
N9 O44 1.283(5) . ?
N10 O46 1.286(5) . ?
C186 Cl1 1.709(8) . ?
C186 Cl2 1.751(8) . ?
C186 Cl3 1.754(8) . ?
C501 C502 1.47(3) . ?
C502 C503 1.62(2) . ?
C503 C504 1.54(2) . ?
C504 C505 1.51(2) . ?
C507 C506 1.45(2) . ?
C505 C506 1.59(2) . ?
